data_1575130
loop_
_publ_author_name
'Meyer, Fabio'
'Siumbeli, Arina'
'Dost&#xe1;l, Libor'
'Hupf, Emanuel'
'Beckmann, Jens'

_publ_section_title
;
 Nature of the heavy formal double bonds As[double bond, length as
 m-dash]Ch, Sb[double bond, length as m-dash]Ch and Bi[double bond, length
 as m-dash]Ch (Ch = S, Se, Te) in NCN-pincer supported arsinidene,
 stibinidene and bismuthinidene chalcogenides.
;
_journal_issue 35
_journal_name_full 'Chemical science'
_journal_page_first 16232
_journal_page_last 16239
_journal_paper_doi 10.1039/d5sc03320a
_journal_volume 16
_journal_year 2025
_chemical_formula_moiety 'C52 H53 Cl Mg N2 O P2, C4 H10 O'
_chemical_formula_sum 'C56 H63 Cl Mg N2 O2 P2'
_chemical_formula_weight 917.78
_space_group_crystal_system triclinic
_space_group_IT_number 2
_space_group_name_Hall '-P 1'
_space_group_name_H-M_alt 'P -1'
_atom_sites_solution_hydrogens geom
_atom_sites_solution_primary dual
_audit_creation_date 2024-09-10
_audit_creation_method
;
Olex2 1.5
(compiled 2024.02.16 svn.r378c4104 for OlexSys, GUI svn.r6928)
;
_audit_update_record
;
2025-04-25 deposited with the CCDC.	2025-07-18 downloaded from the CCDC.
;
_cell_angle_alpha 88.6980(10)
_cell_angle_beta 81.1000(10)
_cell_angle_gamma 64.7300(10)
_cell_formula_units_Z 4
_cell_length_a 12.1739(4)
_cell_length_b 12.6388(5)
_cell_length_c 36.2781(12)
_cell_measurement_reflns_used 9880
_cell_measurement_temperature 100.0
_cell_measurement_theta_max 29.25
_cell_measurement_theta_min 2.37
_cell_volume 4981.1(3)
_computing_molecular_graphics 'Olex2 1.5 (Dolomanov et al., 2009)'
_computing_publication_material 'Olex2 1.5 (Dolomanov et al., 2009)'
_computing_structure_refinement 'SHELXL 2016/4 (Sheldrick, 2015)'
_computing_structure_solution 'SHELXT 2014/5 (Sheldrick, 2014)'
_diffrn_ambient_temperature 100.0
_diffrn_measured_fraction_theta_full 0.999
_diffrn_measured_fraction_theta_max 0.999
_diffrn_measurement_device_type 'Bruker Venture D8'
_diffrn_measurement_method '\f and \w scans'
_diffrn_radiation_type MoK\a
_diffrn_radiation_wavelength 0.71073
_diffrn_reflns_av_R_equivalents 0.0772
_diffrn_reflns_av_unetI/netI 0.0502
_diffrn_reflns_Laue_measured_fraction_full 0.999
_diffrn_reflns_Laue_measured_fraction_max 0.999
_diffrn_reflns_limit_h_max 14
_diffrn_reflns_limit_h_min -14
_diffrn_reflns_limit_k_max 15
_diffrn_reflns_limit_k_min -15
_diffrn_reflns_limit_l_max 43
_diffrn_reflns_limit_l_min -43
_diffrn_reflns_number 119272
_diffrn_reflns_point_group_measured_fraction_full 0.999
_diffrn_reflns_point_group_measured_fraction_max 0.999
_diffrn_reflns_theta_full 25.005
_diffrn_reflns_theta_max 25.005
_diffrn_reflns_theta_min 1.874
_diffrn_standards_number 0
_exptl_absorpt_coefficient_mu 0.197
_exptl_absorpt_correction_T_max 0.7465
_exptl_absorpt_correction_T_min 0.6911
_exptl_absorpt_correction_type multi-scan
_exptl_absorpt_process_details
;
SADABS-2016/2 (Bruker,2016/2) was used for absorption correction.
wR2(int) was 0.1329 before and 0.0722 after correction.
The Ratio of minimum to maximum transmission is 0.9258.
The \l/2 correction factor is Not present.
;
_exptl_crystal_colour red
_exptl_crystal_density_diffrn 1.224
_exptl_crystal_description plate
_exptl_crystal_F_000 1952
_exptl_crystal_size_max 0.347
_exptl_crystal_size_mid 0.28
_exptl_crystal_size_min 0.088
_refine_diff_density_max 0.900
_refine_diff_density_min -0.585
_refine_diff_density_rms 0.058
_refine_ls_extinction_method none
_refine_ls_goodness_of_fit_ref 1.058
_refine_ls_hydrogen_treatment constr
_refine_ls_matrix_type full
_refine_ls_number_parameters 1187
_refine_ls_number_reflns 17524
_refine_ls_number_restraints 0
_refine_ls_restrained_S_all 1.058
_refine_ls_R_factor_all 0.0621
_refine_ls_R_factor_gt 0.0471
_refine_ls_shift/su_max 0.001
_refine_ls_shift/su_mean 0.000
_refine_ls_structure_factor_coef Fsqd
_refine_ls_weighting_details 'w=1/[\s^2^(Fo^2^)+(0.0598P)^2^+2.9926P] where P=(Fo^2^+2Fc^2^)/3'
_refine_ls_weighting_scheme calc
_refine_ls_wR_factor_gt 0.1215
_refine_ls_wR_factor_ref 0.1295
_reflns_Friedel_coverage 0.000
_reflns_number_gt 14067
_reflns_number_total 17524
_reflns_threshold_expression 'I > 2\s(I)'
_cod_data_source_file d5sc03320a3.cif
_cod_data_source_block siumbelia230505_1_0m
_cod_depositor_comments 'Adding full bibliography for 1575122--1575132.cif.'
_cod_database_code 1575130
_shelx_shelxl_version_number 2016/4
_shelx_space_group_comment
;
The symmetry employed for this shelxl refinement is uniquely defined
by the following loop, which should always be used as a source of
symmetry information in preference to the above space-group names.
They are only intended as comments.
;
_shelx_estimated_absorpt_t_max 0.983
_shelx_estimated_absorpt_t_min 0.935
_olex2_refinement_description
;
1. Fixed Uiso
 At 1.2 times of:
  All C(H) groups, All C(H,H) groups, All C(H,H,H,H) groups
 At 1.5 times of:
  All C(H,H,H) groups
2. Others
 Fixed Sof: H7BC(0.6) H7BD(0.6) H7AA(0.4) H7AB(0.4) H6BC(0.6) H6BD(0.6)
 H6AA(0.4) H6AB(0.4) C8A(0.6) H8AA(0.6) H8AB(0.6) C5A(0.6) H5AA(0.6) H5AB(0.6)
 C5B(0.4) H5BA(0.4) H5BB(0.4) C8B(0.4) H8BA(0.4) H8BB(0.4)
3.a Secondary CH2 refined with riding coordinates:
 C154(H15A,H15B), C156(H15F,H15G), C4(H4A,H4B), C150(H15K,H15L), C1(H1A,H1B),
 C152(H15M,H15N), C3(H3A,H3B), C2(H2A,H2B), C7(H7BC,H7BD), C7(H7AA,H7AB),
 C6(H6BC,H6BD), C6(H6AA,H6AB), C8A(H8AA,H8AB), C5A(H5AA,H5AB), C5B(H5BA,H5BB),
 C8B(H8BA,H8BB)
3.b Aromatic/amide H refined with riding coordinates:
 C51(H51), C125(H125), C111(H111), C123(H123), C105(H105), C52(H52),
 C113(H113), C82(H82), C91(H91), C14(H14), C104(H104), C72(H72), C112(H112),
 C41(H41), C121(H121), C42(H42), C44(H44), C124(H124), C45(H45), C122(H122),
 C12(H12), C55(H55), C115(H115), C101(H101), C31(H31), C32(H32), C43(H43),
 C103(H103), C25(H25), C21(H21), C102(H102), C13(H13), C92(H92), C114(H114),
 C64(H64), C84(H84), C53(H53), C83(H83), C22(H22), C33(H33), C95(H95), C34(H34),
  C24(H24), C74(H74), C35(H35), C142(H142), C23(H23), C93(H93), C54(H54),
 C94(H94), C144(H144), C132(H132), C62(H62), C134(H134)
3.c Idealised Me refined as rotating group:
 C76(H76A,H76B,H76C), C68(H68A,H68B,H68C), C136(H13A,H13B,H13C), C138(H13D,
 H13E,H13F), C155(H15C,H15D,H15E), C78(H78A,H78B,H78C), C66(H66A,H66B,H66C),
 C147(H14A,H14B,H14C), C67(H67A,H67B,H67C), C137(H13G,H13H,H13I), C77(H77A,H77B,
 H77C), C157(H15H,H15I,H15J), C148(H14D,H14E,H14F), C153(H15O,H15P,H15Q),
 C146(H14G,H14H,H14I), C151(H15R,H15S,H15T)
;
_olex2_submission_special_instructions 'No special instructions were received'

loop_
_space_group_symop_operation_xyz
'x, y, z'
'-x, -y, -z'

loop_
_atom_site_label
_atom_site_type_symbol
_atom_site_fract_x
_atom_site_fract_y
_atom_site_fract_z
_atom_site_U_iso_or_equiv
_atom_site_adp_type
_atom_site_occupancy
_atom_site_site_symmetry_order
_atom_site_calc_flag
_atom_site_refinement_flags_posn
_atom_site_refinement_flags_adp
_atom_site_refinement_flags_occupancy
_atom_site_disorder_assembly
_atom_site_disorder_group
P4 P 0.32528(5) 1.21625(5) 0.42275(2) 0.01774(13) Uani 1 1 d . . . . .
P3 P 0.75221(5) 0.83762(5) 0.39386(2) 0.01754(13) Uani 1 1 d . . . . .
P2 P 0.73216(5) 0.73519(5) 0.07746(2) 0.01759(13) Uani 1 1 d . . . . .
Cl1 Cl 0.70929(6) 0.39971(5) 0.09898(2) 0.02733(14) Uani 1 1 d . . . . .
P1 P 1.08815(5) 0.33495(5) 0.11081(2) 0.01923(13) Uani 1 1 d . . . . .
Cl2 Cl 0.68905(6) 1.19906(6) 0.41178(2) 0.03711(17) Uani 1 1 d . . . . .
Mg1 Mg 0.79576(7) 0.50694(6) 0.12787(2) 0.01895(17) Uani 1 1 d . . . . .
Mg2 Mg 0.60114(7) 1.10866(7) 0.37602(2) 0.02233(18) Uani 1 1 d . . . . .
O4 O 0.36550(17) 0.75408(15) 0.38486(5) 0.0337(4) Uani 1 1 d . . . . .
O1 O 0.70086(15) 0.52062(14) 0.18149(4) 0.0274(4) Uani 1 1 d . . . . .
N3 N 0.74951(17) 0.92945(16) 0.36240(5) 0.0191(4) Uani 1 1 d . . . . .
O2 O 0.63751(17) 1.17016(17) 0.32476(6) 0.0458(5) Uani 1 1 d . . . . .
N2 N 0.68427(17) 0.69527(16) 0.11640(5) 0.0194(4) Uani 1 1 d . . . . .
N4 N 0.40121(17) 1.23441(16) 0.38518(5) 0.0209(4) Uani 1 1 d . . . . .
O3 O 1.11610(18) -0.18974(18) 0.05484(5) 0.0445(5) Uani 1 1 d . . . . .
N1 N 0.96854(17) 0.36544(16) 0.14152(5) 0.0202(4) Uani 1 1 d . . . . .
C80 C 0.5292(2) 1.01412(19) 0.41399(6) 0.0187(5) Uani 1 1 d . . . . .
C81 C 0.6056(2) 0.90262(18) 0.42424(6) 0.0168(4) Uani 1 1 d . . . . .
C50 C 0.7198(2) 0.88281(19) 0.07921(6) 0.0199(5) Uani 1 1 d . . . . .
C85 C 0.4161(2) 1.07127(18) 0.43717(6) 0.0177(5) Uani 1 1 d . . . . .
C51 C 0.6034(2) 0.9748(2) 0.09036(6) 0.0228(5) Uani 1 1 d . . . . .
H51 H 0.532735 0.959372 0.094840 0.027 Uiso 1 1 calc R U . . .
C130 C 0.8348(2) 0.89471(19) 0.32833(6) 0.0210(5) Uani 1 1 d . . . . .
C120 C 0.1730(2) 1.23416(19) 0.41808(6) 0.0193(5) Uani 1 1 d . . . . .
C125 C 0.1376(2) 1.1426(2) 0.42262(6) 0.0230(5) Uani 1 1 d . . . . .
H125 H 0.193888 1.068059 0.429161 0.028 Uiso 1 1 calc R U . . .
C140 C 0.3451(2) 1.30679(19) 0.35632(6) 0.0206(5) Uani 1 1 d . . . . .
C111 C 0.3943(2) 1.3466(2) 0.46631(7) 0.0237(5) Uani 1 1 d . . . . .
H111 H 0.470685 1.312042 0.449942 0.028 Uiso 1 1 calc R U . . .
C71 C 0.4678(2) 0.7832(2) 0.14636(6) 0.0244(5) Uani 1 1 d . . . . .
C123 C -0.0617(2) 1.2689(2) 0.40823(7) 0.0297(6) Uani 1 1 d . . . . .
H123 H -0.141903 1.280777 0.404817 0.036 Uiso 1 1 calc R U . . .
C105 C 0.6821(2) 0.6630(2) 0.37728(7) 0.0235(5) Uani 1 1 d . . . . .
H105 H 0.607873 0.705720 0.393936 0.028 Uiso 1 1 calc R U . . .
C52 C 0.5909(2) 1.0879(2) 0.09488(7) 0.0274(6) Uani 1 1 d . . . . .
H52 H 0.511818 1.149717 0.102838 0.033 Uiso 1 1 calc R U . . .
C11 C 1.0466(2) 0.45021(19) 0.07826(6) 0.0202(5) Uani 1 1 d . . . . .
C113 C 0.2671(2) 1.4758(2) 0.51915(7) 0.0296(6) Uani 1 1 d . . . . .
H113 H 0.255902 1.530683 0.538462 0.036 Uiso 1 1 calc R U . . .
C40 C 0.6505(2) 0.73390(19) 0.03946(6) 0.0195(5) Uani 1 1 d . . . . .
C82 C 0.5731(2) 0.85005(19) 0.45567(6) 0.0193(5) Uani 1 1 d . . . . .
H82 H 0.627616 0.773941 0.461640 0.023 Uiso 1 1 calc R U . . .
C10 C 0.9262(2) 0.53706(19) 0.08800(6) 0.0192(5) Uani 1 1 d . . . . .
C91 C 0.8558(2) 0.9037(2) 0.44561(6) 0.0239(5) Uani 1 1 d . . . . .
H91 H 0.791998 0.979266 0.443489 0.029 Uiso 1 1 calc R U . . .
C110 C 0.2981(2) 1.31843(18) 0.46146(6) 0.0194(5) Uani 1 1 d . . . . .
C90 C 0.8673(2) 0.8080(2) 0.42403(6) 0.0203(5) Uani 1 1 d . . . . .
C14 C 0.9651(2) 0.6336(2) 0.03123(6) 0.0241(5) Uani 1 1 d . . . . .
H14 H 0.936530 0.697118 0.015293 0.029 Uiso 1 1 calc R U . . .
C104 C 0.6953(2) 0.5657(2) 0.35658(7) 0.0308(6) Uani 1 1 d . . . . .
H104 H 0.630772 0.541314 0.359433 0.037 Uiso 1 1 calc R U . . .
C72 C 0.3754(2) 0.8595(2) 0.17359(7) 0.0306(6) Uani 1 1 d . . . . .
H72 H 0.294249 0.865475 0.175256 0.037 Uiso 1 1 calc R U . . .
C112 C 0.3783(2) 1.4251(2) 0.49506(7) 0.0285(6) Uani 1 1 d . . . . .
H112 H 0.443812 1.444131 0.498246 0.034 Uiso 1 1 calc R U . . .
C41 C 0.6244(2) 0.6380(2) 0.03531(6) 0.0242(5) Uani 1 1 d . . . . .
H41 H 0.647730 0.576717 0.052238 0.029 Uiso 1 1 calc R U . . .
C121 C 0.0889(2) 1.3433(2) 0.40863(6) 0.0227(5) Uani 1 1 d . . . . .
H121 H 0.111919 1.406298 0.405502 0.027 Uiso 1 1 calc R U . . .
C42 C 0.5645(2) 0.6322(2) 0.00653(7) 0.0284(6) Uani 1 1 d . . . . .
H42 H 0.547189 0.566496 0.003718 0.034 Uiso 1 1 calc R U . . .
C44 C 0.5561(2) 0.8159(2) -0.01453(6) 0.0279(6) Uani 1 1 d . . . . .
H44 H 0.532332 0.876950 -0.031525 0.034 Uiso 1 1 calc R U . . .
C124 C 0.0205(2) 1.1603(2) 0.41760(7) 0.0288(6) Uani 1 1 d . . . . .
H124 H -0.003285 1.097715 0.420602 0.035 Uiso 1 1 calc R U . . .
C45 C 0.6173(2) 0.8221(2) 0.01392(6) 0.0242(5) Uani 1 1 d . . . . .
H45 H 0.636871 0.886661 0.016052 0.029 Uiso 1 1 calc R U . . .
C122 C -0.0275(2) 1.3601(2) 0.40381(7) 0.0277(5) Uani 1 1 d . . . . .
H122 H -0.084336 1.434576 0.397439 0.033 Uiso 1 1 calc R U . . .
C12 C 1.1246(2) 0.4512(2) 0.04582(6) 0.0242(5) Uani 1 1 d . . . . .
H12 H 1.204928 0.389492 0.039805 0.029 Uiso 1 1 calc R U . . .
C55 C 0.8213(2) 0.9072(2) 0.07168(7) 0.0276(5) Uani 1 1 d . . . . .
H55 H 0.900539 0.845845 0.063605 0.033 Uiso 1 1 calc R U . . .
C60 C 0.9765(2) 0.3197(2) 0.17788(6) 0.0217(5) Uani 1 1 d . . . . .
C135 C 0.8050(2) 0.8541(2) 0.29714(7) 0.0269(5) Uani 1 1 d . . . . .
C115 C 0.1884(2) 1.3670(2) 0.48639(7) 0.0235(5) Uani 1 1 d . . . . .
H115 H 0.123586 1.345998 0.483930 0.028 Uiso 1 1 calc R U . . .
C101 C 0.8869(2) 0.6332(2) 0.34913(6) 0.0252(5) Uani 1 1 d . . . . .
H101 H 0.953020 0.655406 0.346617 0.030 Uiso 1 1 calc R U . . .
C70 C 0.5873(2) 0.77583(19) 0.14310(6) 0.0207(5) Uani 1 1 d . . . . .
C30 C 1.2220(2) 0.3238(2) 0.13003(6) 0.0226(5) Uani 1 1 d . . . . .
C15 C 0.8895(2) 0.62933(19) 0.06362(6) 0.0193(5) Uani 1 1 d . . . . .
C31 C 1.2789(2) 0.3976(2) 0.11922(7) 0.0298(6) Uani 1 1 d . . . . .
H31 H 1.251712 0.450486 0.100033 0.036 Uiso 1 1 calc R U . . .
C76 C 0.4389(2) 0.7084(2) 0.12139(7) 0.0320(6) Uani 1 1 d . . . . .
H76A H 0.359367 0.708943 0.131736 0.048 Uiso 1 1 calc R U . . .
H76B H 0.503330 0.627972 0.119750 0.048 Uiso 1 1 calc R U . . .
H76C H 0.435132 0.739632 0.096405 0.048 Uiso 1 1 calc R U . . .
C32 C 1.3747(3) 0.3942(2) 0.13630(8) 0.0382(7) Uani 1 1 d . . . . .
H32 H 1.413561 0.443829 0.128490 0.046 Uiso 1 1 calc R U . . .
C43 C 0.5293(2) 0.7214(2) -0.01826(7) 0.0290(6) Uani 1 1 d . . . . .
H43 H 0.487078 0.717399 -0.037733 0.035 Uiso 1 1 calc R U . . .
C20 C 1.1400(2) 0.20038(19) 0.08285(6) 0.0220(5) Uani 1 1 d . . . . .
C73 C 0.3981(2) 0.9268(2) 0.19825(7) 0.0319(6) Uani 1 1 d . . . . .
C100 C 0.7773(2) 0.69804(19) 0.37367(6) 0.0215(5) Uani 1 1 d . . . . .
C103 C 0.8022(3) 0.5047(2) 0.33192(7) 0.0343(6) Uani 1 1 d . . . . .
H103 H 0.809840 0.440174 0.317113 0.041 Uiso 1 1 calc R U . . .
C25 C 1.2549(2) 0.1064(2) 0.08197(7) 0.0299(6) Uani 1 1 d . . . . .
H25 H 1.309067 0.108779 0.097847 0.036 Uiso 1 1 calc R U . . .
C21 C 1.0605(2) 0.1942(2) 0.06012(7) 0.0268(5) Uani 1 1 d . . . . .
H21 H 0.980697 0.256565 0.061158 0.032 Uiso 1 1 calc R U . . .
C68 C 1.0038(3) 0.4960(2) 0.19913(7) 0.0319(6) Uani 1 1 d . . . . .
H68A H 0.977000 0.543878 0.222509 0.048 Uiso 1 1 calc R U . . .
H68B H 0.951424 0.538503 0.180787 0.048 Uiso 1 1 calc R U . . .
H68C H 1.089475 0.479658 0.189426 0.048 Uiso 1 1 calc R U . . .
C141 C 0.3337(2) 1.4218(2) 0.35396(7) 0.0277(5) Uani 1 1 d . . . . .
C102 C 0.8983(2) 0.5370(2) 0.32864(7) 0.0321(6) Uani 1 1 d . . . . .
H102 H 0.972564 0.492905 0.312200 0.038 Uiso 1 1 calc R U . . .
C13 C 1.0825(2) 0.5440(2) 0.02249(7) 0.0266(5) Uani 1 1 d . . . . .
H13 H 1.134606 0.546018 0.000376 0.032 Uiso 1 1 calc R U . . .
C131 C 0.9452(2) 0.9068(2) 0.32471(7) 0.0251(5) Uani 1 1 d . . . . .
C92 C 0.9381(2) 0.8878(2) 0.47012(7) 0.0308(6) Uani 1 1 d . . . . .
H92 H 0.930023 0.952677 0.484863 0.037 Uiso 1 1 calc R U . . .
C136 C 0.9799(2) 0.9528(2) 0.35681(7) 0.0302(6) Uani 1 1 d . . . . .
H13A H 1.017783 0.888864 0.373125 0.045 Uiso 1 1 calc R U . . .
H13B H 0.906023 1.014541 0.371045 0.045 Uiso 1 1 calc R U . . .
H13C H 1.038573 0.984893 0.347158 0.045 Uiso 1 1 calc R U . . .
C114 C 0.1730(2) 1.4460(2) 0.51492(7) 0.0284(6) Uani 1 1 d . . . . .
H114 H 0.097161 1.479795 0.531593 0.034 Uiso 1 1 calc R U . . .
C64 C 1.0029(2) 0.3366(2) 0.24162(7) 0.0311(6) Uani 1 1 d . . . . .
H64 H 1.016766 0.377737 0.260639 0.037 Uiso 1 1 calc R U . . .
C84 C 0.3811(2) 1.02256(19) 0.46920(6) 0.0190(5) Uani 1 1 d . . . . .
H84 H 0.304318 1.065284 0.484735 0.023 Uiso 1 1 calc R U . . .
C53 C 0.6926(2) 1.1115(2) 0.08790(7) 0.0307(6) Uani 1 1 d . . . . .
H53 H 0.683931 1.189137 0.091311 0.037 Uiso 1 1 calc R U . . .
C83 C 0.4596(2) 0.91094(19) 0.47813(6) 0.0200(5) Uani 1 1 d . . . . .
H83 H 0.435817 0.876249 0.499538 0.024 Uiso 1 1 calc R U . . .
C22 C 1.0972(2) 0.0973(2) 0.03591(7) 0.0317(6) Uani 1 1 d . . . . .
H22 H 1.043053 0.093667 0.020230 0.038 Uiso 1 1 calc R U . . .
C63 C 0.9925(2) 0.2332(2) 0.24994(7) 0.0333(6) Uani 1 1 d . . . . .
C138 C 0.6859(3) 0.8426(2) 0.29877(7) 0.0337(6) Uani 1 1 d . . . . .
H13D H 0.699494 0.762101 0.304376 0.051 Uiso 1 1 calc R U . . .
H13E H 0.657124 0.861320 0.274636 0.051 Uiso 1 1 calc R U . . .
H13F H 0.623812 0.896822 0.318371 0.051 Uiso 1 1 calc R U . . .
C75 C 0.6121(2) 0.8428(2) 0.16830(6) 0.0241(5) Uani 1 1 d . . . . .
C65 C 0.9937(2) 0.3820(2) 0.20636(7) 0.0259(5) Uani 1 1 d . . . . .
C33 C 1.4137(2) 0.3190(2) 0.16458(8) 0.0376(7) Uani 1 1 d . . . . .
H33 H 1.477949 0.318202 0.176622 0.045 Uiso 1 1 calc R U . . .
C95 C 0.9627(2) 0.6988(2) 0.42711(7) 0.0286(6) Uani 1 1 d . . . . .
H95 H 0.971841 0.633362 0.412419 0.034 Uiso 1 1 calc R U . . .
C143 C 0.2510(2) 1.4427(2) 0.29615(7) 0.0304(6) Uani 1 1 d . . . . .
C34 C 1.3592(2) 0.2448(2) 0.17537(7) 0.0320(6) Uani 1 1 d . . . . .
H34 H 1.386767 0.192497 0.194683 0.038 Uiso 1 1 calc R U . . .
C24 C 1.2908(3) 0.0092(2) 0.05800(8) 0.0381(7) Uani 1 1 d . . . . .
H24 H 1.369070 -0.055026 0.057679 0.046 Uiso 1 1 calc R U . . .
C74 C 0.5162(2) 0.9169(2) 0.19524(7) 0.0316(6) Uani 1 1 d . . . . .
H74 H 0.533150 0.962237 0.212142 0.038 Uiso 1 1 calc R U . . .
C35 C 1.2646(2) 0.2460(2) 0.15826(7) 0.0273(5) Uani 1 1 d . . . . .
H35 H 1.228385 0.193993 0.165678 0.033 Uiso 1 1 calc R U . . .
C154 C 0.3193(3) 0.7962(2) 0.42232(8) 0.0371(6) Uani 1 1 d . . . . .
H15A H 0.228267 0.834263 0.426084 0.045 Uiso 1 1 calc R U . . .
H15B H 0.347990 0.855542 0.428100 0.045 Uiso 1 1 calc R U . . .
C142 C 0.2870(2) 1.4871(2) 0.32404(7) 0.0313(6) Uani 1 1 d . . . . .
H142 H 0.279527 1.564973 0.322749 0.038 Uiso 1 1 calc R U . . .
C23 C 1.2133(3) 0.0058(2) 0.03476(8) 0.0363(6) Uani 1 1 d . . . . .
H23 H 1.239304 -0.059556 0.017779 0.044 Uiso 1 1 calc R U . . .
C61 C 0.9606(2) 0.2173(2) 0.18613(7) 0.0250(5) Uani 1 1 d . . . . .
C93 C 1.0317(2) 0.7782(3) 0.47325(7) 0.0362(6) Uani 1 1 d . . . . .
H93 H 1.086919 0.767654 0.490347 0.043 Uiso 1 1 calc R U . . .
C133 C 0.9981(3) 0.8340(2) 0.25976(7) 0.0356(7) Uani 1 1 d . . . . .
C155 C 0.3624(3) 0.6974(2) 0.44807(8) 0.0393(7) Uani 1 1 d . . . . .
H15C H 0.329985 0.641046 0.443276 0.059 Uiso 1 1 calc R U . . .
H15D H 0.332924 0.728183 0.474034 0.059 Uiso 1 1 calc R U . . .
H15E H 0.452589 0.658294 0.443730 0.059 Uiso 1 1 calc R U . . .
C145 C 0.3089(2) 1.2602(2) 0.32834(7) 0.0281(6) Uani 1 1 d . . . . .
C54 C 0.8072(3) 1.0217(2) 0.07592(8) 0.0338(6) Uani 1 1 d . . . . .
H54 H 0.877067 1.038180 0.070533 0.041 Uiso 1 1 calc R U . . .
C94 C 1.0445(2) 0.6847(2) 0.45153(8) 0.0371(6) Uani 1 1 d . . . . .
H94 H 1.109973 0.609900 0.453242 0.045 Uiso 1 1 calc R U . . .
C144 C 0.2627(2) 1.3290(2) 0.29895(7) 0.0340(6) Uani 1 1 d . . . . .
H144 H 0.238275 1.296788 0.280077 0.041 Uiso 1 1 calc R U . . .
C78 C 0.7393(2) 0.8357(2) 0.16733(7) 0.0315(6) Uani 1 1 d . . . . .
H78A H 0.749227 0.895214 0.151182 0.047 Uiso 1 1 calc R U . . .
H78B H 0.800709 0.757749 0.157524 0.047 Uiso 1 1 calc R U . . .
H78C H 0.750621 0.849344 0.192665 0.047 Uiso 1 1 calc R U . . .
C132 C 1.0243(2) 0.8758(2) 0.29049(7) 0.0324(6) Uani 1 1 d . . . . .
H132 H 1.099156 0.883889 0.288281 0.039 Uiso 1 1 calc R U . . .
C62 C 0.9693(2) 0.1769(2) 0.22199(7) 0.0317(6) Uani 1 1 d . . . . .
H62 H 0.958817 0.107605 0.227509 0.038 Uiso 1 1 calc R U . . .
C156 C 0.3475(3) 0.8456(2) 0.36014(8) 0.0397(7) Uani 1 1 d . . . . .
H15F H 0.394560 0.889241 0.365575 0.048 Uiso 1 1 calc R U . . .
H15G H 0.259222 0.900850 0.363404 0.048 Uiso 1 1 calc R U . . .
C66 C 0.9363(3) 0.1521(2) 0.15659(8) 0.0353(6) Uani 1 1 d . . . . .
H66A H 0.875027 0.207997 0.142682 0.053 Uiso 1 1 calc R U . . .
H66B H 0.905187 0.097667 0.168422 0.053 Uiso 1 1 calc R U . . .
H66C H 1.012929 0.108170 0.139408 0.053 Uiso 1 1 calc R U . . .
C134 C 0.8877(3) 0.8240(2) 0.26376(7) 0.0349(6) Uani 1 1 d . . . . .
H134 H 0.867684 0.795605 0.242930 0.042 Uiso 1 1 calc R U . . .
C4 C 0.6328(3) 0.4526(3) 0.19307(8) 0.0443(7) Uani 1 1 d . . . . .
H4A H 0.680096 0.385664 0.207514 0.053 Uiso 1 1 calc R U . . .
H4B H 0.613266 0.422565 0.171189 0.053 Uiso 1 1 calc R U . . .
C147 C 0.2023(3) 1.5156(3) 0.26370(8) 0.0441(7) Uani 1 1 d . . . . .
H14A H 0.114075 1.565578 0.270795 0.066 Uiso 1 1 calc R U . . .
H14B H 0.215201 1.463810 0.242178 0.066 Uiso 1 1 calc R U . . .
H14C H 0.245885 1.564753 0.257101 0.066 Uiso 1 1 calc R U . . .
C67 C 1.0099(3) 0.1832(3) 0.28815(7) 0.0471(8) Uani 1 1 d . . . . .
H67A H 1.097946 0.137944 0.288859 0.071 Uiso 1 1 calc R U . . .
H67B H 0.967947 0.131965 0.292976 0.071 Uiso 1 1 calc R U . . .
H67C H 0.975163 0.247323 0.307293 0.071 Uiso 1 1 calc R U . . .
C150 C 1.1133(3) -0.1733(3) 0.09372(8) 0.0463(7) Uani 1 1 d . . . . .
H15K H 1.039952 -0.100718 0.103393 0.056 Uiso 1 1 calc R U . . .
H15L H 1.187079 -0.162761 0.097293 0.056 Uiso 1 1 calc R U . . .
C137 C 1.0845(3) 0.8025(3) 0.22281(8) 0.0527(9) Uani 1 1 d . . . . .
H13G H 1.059247 0.869856 0.206920 0.079 Uiso 1 1 calc R U . . .
H13H H 1.081682 0.735942 0.210362 0.079 Uiso 1 1 calc R U . . .
H13I H 1.168598 0.781426 0.227246 0.079 Uiso 1 1 calc R U . . .
C1 C 0.6906(3) 0.5861(2) 0.21493(7) 0.0370(7) Uani 1 1 d . . . . .
H1A H 0.703983 0.656737 0.208644 0.044 Uiso 1 1 calc R U . . .
H1B H 0.751404 0.537340 0.230683 0.044 Uiso 1 1 calc R U . . .
C152 C 1.2293(3) -0.2785(3) 0.03655(8) 0.0449(7) Uani 1 1 d . . . . .
H15M H 1.239683 -0.356293 0.045499 0.054 Uiso 1 1 calc R U . . .
H15N H 1.299228 -0.264239 0.041994 0.054 Uiso 1 1 calc R U . . .
C77 C 0.2967(3) 1.0053(3) 0.22840(8) 0.0456(8) Uani 1 1 d . . . . .
H77A H 0.224267 1.054471 0.217199 0.068 Uiso 1 1 calc R U . . .
H77B H 0.325211 1.055232 0.240558 0.068 Uiso 1 1 calc R U . . .
H77C H 0.274953 0.957004 0.246964 0.068 Uiso 1 1 calc R U . . .
C157 C 0.3900(3) 0.7950(3) 0.32104(9) 0.0524(8) Uani 1 1 d . . . . .
H15H H 0.383626 0.857427 0.303812 0.079 Uiso 1 1 calc R U . . .
H15I H 0.338475 0.757620 0.315154 0.079 Uiso 1 1 calc R U . . .
H15J H 0.475840 0.736486 0.318446 0.079 Uiso 1 1 calc R U . . .
C148 C 0.3207(4) 1.1364(3) 0.32942(8) 0.0499(9) Uani 1 1 d . . . . .
H14D H 0.393733 1.086684 0.340251 0.075 Uiso 1 1 calc R U . . .
H14E H 0.328602 1.106552 0.303979 0.075 Uiso 1 1 calc R U . . .
H14F H 0.247286 1.135592 0.344722 0.075 Uiso 1 1 calc R U . . .
C153 C 1.2263(3) -0.2752(3) -0.00479(9) 0.0492(8) Uani 1 1 d . . . . .
H15O H 1.300291 -0.339914 -0.017825 0.074 Uiso 1 1 calc R U . . .
H15P H 1.223580 -0.200551 -0.013787 0.074 Uiso 1 1 calc R U . . .
H15Q H 1.153097 -0.282999 -0.009687 0.074 Uiso 1 1 calc R U . . .
C146 C 0.3712(4) 1.4749(3) 0.38349(9) 0.0571(10) Uani 1 1 d . . . . .
H14G H 0.372220 1.548809 0.375099 0.086 Uiso 1 1 calc R U . . .
H14H H 0.453566 1.420713 0.388001 0.086 Uiso 1 1 calc R U . . .
H14I H 0.312364 1.489931 0.406650 0.086 Uiso 1 1 calc R U . . .
C3 C 0.5175(3) 0.5373(3) 0.21699(9) 0.0553(9) Uani 1 1 d . . . . .
H3A H 0.485456 0.496316 0.236251 0.066 Uiso 1 1 calc R U . . .
H3B H 0.452927 0.580885 0.201713 0.066 Uiso 1 1 calc R U . . .
C151 C 1.1097(4) -0.2740(3) 0.11603(10) 0.0609(9) Uani 1 1 d . . . . .
H15R H 1.046529 -0.294685 0.109019 0.091 Uiso 1 1 calc R U . . .
H15S H 1.090162 -0.251137 0.142721 0.091 Uiso 1 1 calc R U . . .
H15T H 1.190117 -0.341631 0.110865 0.091 Uiso 1 1 calc R U . . .
C2 C 0.5600(3) 0.6197(3) 0.23492(9) 0.0562(10) Uani 1 1 d . . . . .
H2A H 0.506190 0.702641 0.231195 0.067 Uiso 1 1 calc R U . . .
H2B H 0.558769 0.608267 0.262041 0.067 Uiso 1 1 calc R U . . .
C7 C 0.5972(3) 1.2529(3) 0.26742(9) 0.0548(9) Uani 1 1 d . . . . .
H7BC H 0.631567 1.235391 0.240523 0.066 Uiso 0.6 1 calc R U P A 1
H7BD H 0.506362 1.294565 0.270757 0.066 Uiso 0.6 1 calc R U P A 1
H7AA H 0.640921 1.232380 0.241380 0.066 Uiso 0.4 1 calc R U P B -1
H7AB H 0.510744 1.307666 0.266248 0.066 Uiso 0.4 1 calc R U P B -1
C6 C 0.6542(3) 1.3180(3) 0.28678(9) 0.0528(9) Uani 1 1 d . . . . .
H6BC H 0.739390 1.296749 0.274111 0.063 Uiso 0.6 1 calc R U P C 1
H6BD H 0.606019 1.403524 0.285447 0.063 Uiso 0.6 1 calc R U P C 1
H6AA H 0.592508 1.387336 0.302345 0.063 Uiso 0.4 1 calc R U P D -1
H6AB H 0.712136 1.339141 0.269477 0.063 Uiso 0.4 1 calc R U P D -1
C8A C 0.6419(8) 1.1438(8) 0.2904(2) 0.0406(19) Uani 0.6 1 d . . P E 1
H8AA H 0.590113 1.101798 0.288989 0.049 Uiso 0.6 1 calc R U P E 1
H8AB H 0.727672 1.090649 0.279634 0.049 Uiso 0.6 1 calc R U P E 1
C5A C 0.6548(5) 1.2857(4) 0.32709(13) 0.0367(11) Uani 0.6 1 d . . P E 1
H5AA H 0.586026 1.346577 0.343967 0.044 Uiso 0.6 1 calc R U P E 1
H5AB H 0.733735 1.271371 0.335238 0.044 Uiso 0.6 1 calc R U P E 1
C5B C 0.7215(7) 1.2070(9) 0.3107(2) 0.052(2) Uani 0.4 1 d . . P E -1
H5BA H 0.790651 1.144324 0.294474 0.062 Uiso 0.4 1 calc R U P E -1
H5BB H 0.754199 1.229662 0.330948 0.062 Uiso 0.4 1 calc R U P E -1
C8B C 0.5978(11) 1.1396(13) 0.2849(3) 0.038(3) Uani 0.4 1 d . . P E -1
H8BA H 0.660987 1.066998 0.271194 0.046 Uiso 0.4 1 calc R U P E -1
H8BB H 0.516059 1.138402 0.288739 0.046 Uiso 0.4 1 calc R U P E -1

loop_
_atom_site_aniso_label
_atom_site_aniso_U_11
_atom_site_aniso_U_22
_atom_site_aniso_U_33
_atom_site_aniso_U_23
_atom_site_aniso_U_13
_atom_site_aniso_U_12
P4 0.0151(3) 0.0140(3) 0.0232(3) 0.0015(2) -0.0026(2) -0.0055(2)
P3 0.0157(3) 0.0156(3) 0.0186(3) 0.0008(2) -0.0019(2) -0.0045(2)
P2 0.0167(3) 0.0147(3) 0.0174(3) 0.0019(2) -0.0016(2) -0.0035(2)
Cl1 0.0314(3) 0.0218(3) 0.0329(3) 0.0032(2) -0.0098(3) -0.0138(3)
P1 0.0175(3) 0.0154(3) 0.0205(3) 0.0023(2) -0.0024(2) -0.0033(2)
Cl2 0.0212(3) 0.0273(3) 0.0648(5) -0.0035(3) -0.0046(3) -0.0127(3)
Mg1 0.0182(4) 0.0169(4) 0.0191(4) 0.0018(3) -0.0011(3) -0.0057(3)
Mg2 0.0181(4) 0.0186(4) 0.0280(4) 0.0067(3) -0.0005(3) -0.0070(3)
O4 0.0416(11) 0.0220(9) 0.0375(10) 0.0030(8) -0.0071(8) -0.0136(8)
O1 0.0285(9) 0.0277(9) 0.0227(9) 0.0042(7) 0.0016(7) -0.0109(8)
N3 0.0178(10) 0.0191(10) 0.0180(9) 0.0029(8) -0.0019(7) -0.0060(8)
O2 0.0319(11) 0.0445(12) 0.0458(13) 0.0273(10) 0.0053(9) -0.0070(9)
N2 0.0176(10) 0.0172(9) 0.0189(9) 0.0005(8) 0.0000(8) -0.0041(8)
N4 0.0176(10) 0.0177(10) 0.0250(10) 0.0061(8) -0.0033(8) -0.0058(8)
O3 0.0379(11) 0.0506(13) 0.0413(11) -0.0003(9) -0.0059(9) -0.0157(10)
N1 0.0202(10) 0.0177(10) 0.0191(10) 0.0032(8) -0.0030(8) -0.0050(8)
C80 0.0194(11) 0.0152(11) 0.0211(11) 0.0002(9) -0.0044(9) -0.0065(9)
C81 0.0167(11) 0.0163(11) 0.0170(11) -0.0011(9) -0.0033(9) -0.0065(9)
C50 0.0231(12) 0.0170(11) 0.0180(11) 0.0034(9) -0.0050(9) -0.0066(10)
C85 0.0177(11) 0.0143(11) 0.0211(11) -0.0002(9) -0.0043(9) -0.0064(9)
C51 0.0244(12) 0.0193(12) 0.0221(12) 0.0020(9) -0.0056(10) -0.0063(10)
C130 0.0217(12) 0.0177(11) 0.0193(11) 0.0048(9) -0.0023(9) -0.0047(10)
C120 0.0177(11) 0.0205(12) 0.0194(11) -0.0018(9) -0.0011(9) -0.0084(10)
C125 0.0244(12) 0.0206(12) 0.0247(12) -0.0015(9) -0.0038(10) -0.0102(10)
C140 0.0153(11) 0.0181(11) 0.0242(12) 0.0033(9) -0.0014(9) -0.0039(9)
C111 0.0248(13) 0.0210(12) 0.0271(13) 0.0061(10) -0.0064(10) -0.0110(10)
C71 0.0216(12) 0.0249(12) 0.0191(12) 0.0053(10) -0.0020(9) -0.0035(10)
C123 0.0209(13) 0.0410(15) 0.0301(13) -0.0021(11) -0.0047(10) -0.0157(12)
C105 0.0213(12) 0.0196(12) 0.0266(12) 0.0008(10) -0.0043(10) -0.0057(10)
C52 0.0318(14) 0.0204(12) 0.0239(12) 0.0025(10) -0.0086(10) -0.0039(11)
C11 0.0197(12) 0.0170(11) 0.0218(12) 0.0017(9) -0.0037(9) -0.0059(10)
C113 0.0405(15) 0.0200(12) 0.0285(13) 0.0012(10) -0.0119(11) -0.0111(11)
C40 0.0155(11) 0.0203(12) 0.0164(11) 0.0006(9) -0.0002(9) -0.0023(9)
C82 0.0214(12) 0.0152(11) 0.0217(11) 0.0031(9) -0.0060(9) -0.0074(9)
C10 0.0195(11) 0.0164(11) 0.0199(11) -0.0002(9) -0.0027(9) -0.0061(9)
C91 0.0196(12) 0.0290(13) 0.0218(12) -0.0001(10) -0.0009(9) -0.0099(10)
C110 0.0206(12) 0.0129(11) 0.0248(12) 0.0058(9) -0.0085(9) -0.0060(9)
C90 0.0157(11) 0.0228(12) 0.0217(12) 0.0046(9) -0.0014(9) -0.0082(10)
C14 0.0258(13) 0.0191(12) 0.0218(12) 0.0038(9) 0.0000(10) -0.0057(10)
C104 0.0312(14) 0.0267(13) 0.0363(14) -0.0017(11) -0.0084(11) -0.0128(11)
C72 0.0198(13) 0.0320(14) 0.0259(13) 0.0076(11) 0.0035(10) -0.0005(11)
C112 0.0367(15) 0.0257(13) 0.0332(14) 0.0081(11) -0.0151(11) -0.0201(12)
C41 0.0240(13) 0.0241(12) 0.0216(12) 0.0022(10) -0.0019(10) -0.0083(10)
C121 0.0218(12) 0.0204(12) 0.0266(12) 0.0007(10) -0.0046(10) -0.0093(10)
C42 0.0292(14) 0.0316(14) 0.0262(13) -0.0017(11) -0.0023(10) -0.0154(11)
C44 0.0264(13) 0.0274(13) 0.0209(12) 0.0047(10) -0.0070(10) -0.0021(11)
C124 0.0312(14) 0.0330(14) 0.0306(13) -0.0022(11) -0.0030(11) -0.0221(12)
C45 0.0246(13) 0.0206(12) 0.0217(12) 0.0015(9) -0.0032(10) -0.0045(10)
C122 0.0190(12) 0.0282(13) 0.0316(13) 0.0007(11) -0.0057(10) -0.0056(10)
C12 0.0196(12) 0.0199(12) 0.0250(12) 0.0013(10) 0.0012(10) -0.0024(10)
C55 0.0265(13) 0.0219(12) 0.0304(13) 0.0028(10) -0.0022(10) -0.0076(11)
C60 0.0172(11) 0.0202(12) 0.0202(12) 0.0035(9) -0.0016(9) -0.0016(10)
C135 0.0319(14) 0.0212(12) 0.0237(12) 0.0038(10) -0.0063(10) -0.0071(11)
C115 0.0192(12) 0.0187(12) 0.0305(13) -0.0005(10) -0.0079(10) -0.0049(10)
C101 0.0245(13) 0.0216(12) 0.0259(13) 0.0010(10) -0.0023(10) -0.0071(10)
C70 0.0196(12) 0.0174(11) 0.0180(11) 0.0031(9) -0.0007(9) -0.0020(9)
C30 0.0181(12) 0.0183(12) 0.0256(12) -0.0015(9) -0.0024(9) -0.0026(10)
C15 0.0174(11) 0.0163(11) 0.0204(11) -0.0004(9) -0.0021(9) -0.0040(9)
C31 0.0257(13) 0.0225(13) 0.0388(15) 0.0052(11) -0.0085(11) -0.0070(11)
C76 0.0219(13) 0.0383(15) 0.0342(14) 0.0028(12) -0.0020(11) -0.0125(12)
C32 0.0316(15) 0.0302(15) 0.0566(18) 0.0032(13) -0.0128(13) -0.0151(12)
C43 0.0243(13) 0.0368(15) 0.0213(12) -0.0016(11) -0.0051(10) -0.0083(11)
C20 0.0242(12) 0.0165(11) 0.0199(11) 0.0028(9) 0.0020(9) -0.0055(10)
C73 0.0330(15) 0.0237(13) 0.0193(12) 0.0035(10) 0.0032(11) 0.0037(11)
C100 0.0223(12) 0.0172(11) 0.0222(12) 0.0010(9) -0.0045(9) -0.0056(10)
C103 0.0403(16) 0.0249(13) 0.0358(15) -0.0084(11) -0.0096(12) -0.0105(12)
C25 0.0262(13) 0.0217(13) 0.0347(14) 0.0013(11) -0.0043(11) -0.0038(11)
C21 0.0276(13) 0.0198(12) 0.0282(13) 0.0008(10) -0.0018(10) -0.0064(10)
C68 0.0392(15) 0.0243(13) 0.0300(14) -0.0014(11) -0.0098(11) -0.0101(12)
C141 0.0321(14) 0.0213(12) 0.0320(13) 0.0080(10) -0.0092(11) -0.0126(11)
C102 0.0321(14) 0.0263(13) 0.0288(14) -0.0075(11) 0.0012(11) -0.0057(11)
C13 0.0247(13) 0.0244(13) 0.0237(12) 0.0015(10) 0.0052(10) -0.0070(10)
C131 0.0251(13) 0.0214(12) 0.0237(12) 0.0038(10) 0.0005(10) -0.0067(10)
C92 0.0280(14) 0.0437(16) 0.0251(13) -0.0006(11) -0.0042(10) -0.0195(12)
C136 0.0250(13) 0.0375(15) 0.0311(14) 0.0041(11) -0.0018(11) -0.0174(12)
C114 0.0254(13) 0.0233(13) 0.0301(13) -0.0022(10) -0.0058(10) -0.0039(11)
C64 0.0300(14) 0.0270(13) 0.0224(13) -0.0028(10) -0.0015(10) 0.0003(11)
C84 0.0172(11) 0.0186(11) 0.0208(11) -0.0016(9) -0.0012(9) -0.0078(9)
C53 0.0427(16) 0.0178(12) 0.0314(14) 0.0028(10) -0.0078(12) -0.0120(12)
C83 0.0211(12) 0.0201(12) 0.0199(11) 0.0023(9) -0.0027(9) -0.0102(10)
C22 0.0383(15) 0.0290(14) 0.0274(13) 0.0003(11) -0.0058(11) -0.0138(12)
C63 0.0298(14) 0.0293(14) 0.0213(13) 0.0073(11) 0.0032(10) 0.0030(11)
C138 0.0425(16) 0.0356(15) 0.0270(13) 0.0039(11) -0.0151(12) -0.0174(13)
C75 0.0273(13) 0.0203(12) 0.0188(12) 0.0037(9) -0.0061(10) -0.0040(10)
C65 0.0222(12) 0.0193(12) 0.0249(12) -0.0006(10) -0.0014(10) 0.0011(10)
C33 0.0290(14) 0.0325(15) 0.0506(17) -0.0036(13) -0.0184(13) -0.0082(12)
C95 0.0243(13) 0.0235(13) 0.0352(14) 0.0042(11) -0.0062(11) -0.0073(11)
C143 0.0220(13) 0.0374(15) 0.0282(13) 0.0090(11) -0.0045(10) -0.0096(11)
C34 0.0277(14) 0.0307(14) 0.0310(14) 0.0024(11) -0.0106(11) -0.0042(11)
C24 0.0332(15) 0.0230(14) 0.0449(16) -0.0053(12) -0.0013(13) -0.0009(12)
C74 0.0411(16) 0.0229(13) 0.0193(12) 0.0004(10) -0.0055(11) -0.0027(12)
C35 0.0236(13) 0.0234(13) 0.0294(13) 0.0042(10) -0.0054(10) -0.0046(10)
C154 0.0392(16) 0.0327(15) 0.0405(16) -0.0040(12) -0.0117(12) -0.0142(13)
C142 0.0344(15) 0.0198(12) 0.0366(15) 0.0094(11) -0.0069(12) -0.0086(11)
C23 0.0445(17) 0.0220(13) 0.0357(15) -0.0073(11) 0.0007(13) -0.0098(12)
C61 0.0220(12) 0.0209(12) 0.0267(13) 0.0039(10) -0.0013(10) -0.0051(10)
C93 0.0269(14) 0.0543(18) 0.0328(14) 0.0111(13) -0.0134(11) -0.0201(13)
C133 0.0412(16) 0.0279(14) 0.0258(14) 0.0031(11) 0.0071(12) -0.0076(12)
C155 0.0437(17) 0.0372(16) 0.0447(17) 0.0043(13) -0.0121(13) -0.0232(14)
C145 0.0360(14) 0.0266(13) 0.0234(12) 0.0006(10) -0.0020(11) -0.0159(12)
C54 0.0366(15) 0.0281(14) 0.0416(15) 0.0058(12) -0.0041(12) -0.0194(12)
C94 0.0254(14) 0.0366(15) 0.0463(17) 0.0117(13) -0.0149(12) -0.0078(12)
C144 0.0360(15) 0.0427(16) 0.0270(13) 0.0028(12) -0.0070(11) -0.0199(13)
C78 0.0369(15) 0.0321(14) 0.0270(13) 0.0006(11) -0.0124(11) -0.0137(12)
C132 0.0311(14) 0.0292(14) 0.0313(14) 0.0053(11) 0.0048(11) -0.0112(12)
C62 0.0311(14) 0.0228(13) 0.0307(14) 0.0074(11) 0.0035(11) -0.0045(11)
C156 0.0420(17) 0.0300(15) 0.0462(17) 0.0089(13) -0.0157(13) -0.0120(13)
C66 0.0434(16) 0.0270(14) 0.0402(15) 0.0083(12) -0.0081(13) -0.0193(13)
C134 0.0525(18) 0.0255(13) 0.0190(12) 0.0021(10) -0.0067(12) -0.0091(13)
C4 0.0539(19) 0.0532(19) 0.0338(15) 0.0099(13) 0.0048(13) -0.0348(16)
C147 0.0404(17) 0.0525(19) 0.0380(16) 0.0209(14) -0.0151(13) -0.0166(15)
C67 0.0529(19) 0.0390(17) 0.0234(14) 0.0088(12) 0.0027(13) 0.0015(14)
C150 0.0446(18) 0.0517(19) 0.0404(17) -0.0032(14) -0.0097(14) -0.0172(15)
C137 0.066(2) 0.0442(18) 0.0308(16) 0.0006(13) 0.0183(15) -0.0159(16)
C1 0.0428(16) 0.0369(15) 0.0210(13) -0.0001(11) -0.0013(11) -0.0085(13)
C152 0.0350(16) 0.0480(18) 0.0470(18) -0.0011(14) -0.0072(13) -0.0129(14)
C77 0.0416(17) 0.0372(16) 0.0293(15) 0.0010(12) 0.0067(13) 0.0060(13)
C157 0.060(2) 0.0497(19) 0.0453(18) 0.0116(15) -0.0156(16) -0.0196(17)
C148 0.094(3) 0.0377(17) 0.0300(15) -0.0016(13) -0.0104(16) -0.0397(18)
C153 0.0513(19) 0.0512(19) 0.0480(18) 0.0000(15) -0.0066(15) -0.0251(16)
C146 0.110(3) 0.0362(17) 0.057(2) 0.0250(15) -0.044(2) -0.052(2)
C3 0.0332(17) 0.068(2) 0.052(2) 0.0283(17) 0.0048(14) -0.0154(16)
C151 0.075(3) 0.068(2) 0.048(2) 0.0084(17) -0.0148(18) -0.037(2)
C2 0.052(2) 0.0439(18) 0.0369(17) 0.0082(14) 0.0144(15) 0.0057(16)
C7 0.056(2) 0.0495(19) 0.052(2) 0.0250(16) -0.0051(16) -0.0184(17)
C6 0.0478(19) 0.059(2) 0.0524(19) 0.0277(16) -0.0044(15) -0.0256(17)
C8A 0.064(6) 0.026(3) 0.034(4) 0.007(2) -0.014(3) -0.020(4)
C5A 0.043(3) 0.032(3) 0.038(3) 0.011(2) 0.002(2) -0.022(2)
C5B 0.036(4) 0.079(7) 0.056(5) 0.036(5) -0.011(4) -0.040(5)
C8B 0.053(7) 0.045(5) 0.018(5) -0.001(3) -0.003(5) -0.024(6)

loop_
_atom_type_symbol
_atom_type_description
_atom_type_scat_dispersion_real
_atom_type_scat_dispersion_imag
_atom_type_scat_source
C C 0.0033 0.0016 'International Tables Vol C Tables 4.2.6.8 and 6.1.1.4'
H H 0.0000 0.0000 'International Tables Vol C Tables 4.2.6.8 and 6.1.1.4'
Cl Cl 0.1484 0.1585 'International Tables Vol C Tables 4.2.6.8 and 6.1.1.4'
Mg Mg 0.0486 0.0363 'International Tables Vol C Tables 4.2.6.8 and 6.1.1.4'
N N 0.0061 0.0033 'International Tables Vol C Tables 4.2.6.8 and 6.1.1.4'
O O 0.0106 0.0060 'International Tables Vol C Tables 4.2.6.8 and 6.1.1.4'
P P 0.1023 0.0942 'International Tables Vol C Tables 4.2.6.8 and 6.1.1.4'

loop_
_exptl_crystal_face_index_h
_exptl_crystal_face_index_k
_exptl_crystal_face_index_l
_exptl_crystal_face_perp_dist
-3.00 -2.00 -3.00 0.0400
-2.00 -1.00 -1.00 0.0380
-1.00 1.00 1.00 0.0920
-1.00 -3.00 -3.00 0.0920
-1.00 -1.00 -1.00 0.0150
-1.00 -1.00 1.00 0.0280
0.00 -3.00 -2.00 0.1290
1.00 2.00 2.00 0.0780
1.00 1.00 1.00 0.0510
1.00 1.00 -1.00 0.0440
2.00 3.00 3.00 0.0670
3.00 2.00 3.00 0.0970
3.00 0.00 -1.00 0.1180

loop_
_geom_angle_atom_site_label_1
_geom_angle_atom_site_label_2
_geom_angle_atom_site_label_3
_geom_angle
_geom_angle_site_symmetry_1
_geom_angle_site_symmetry_3
_geom_angle_publ_flag
N4 P4 C85 106.65(10) . . ?
N4 P4 C120 113.88(10) . . ?
H8AAa C8Aa H8AB 107.9 . . ?
H5AAa C5Aa H5AB 109.5 . . ?
C5Aa O2 Mg2 113.8(2) . . ?
N4 P4 C110 114.56(10) . . ?
C85 P4 C110 106.94(10) . . ?
C120 P4 C85 110.98(10) . . ?
C120 P4 C110 103.69(10) . . ?
N3 P3 C81 106.56(10) . . ?
C8Aa O2 Mg2 136.9(4) . . ?
C8Aa O2 C5A 109.1(4) . . ?
C8Aa O2 C5B 83.5(6) . . ?
C5Aa O2 C8B 117.5(5) . . ?
C8Aa O2 C8B 18.3(7) . . ?
N3 P3 C90 115.26(10) . . ?
N3 P3 C100 111.64(10) . . ?
C81 P3 C90 105.51(10) . . ?
C81 P3 C100 110.72(10) . . ?
C8Aa C7 H7BC 112.5 . . ?
H7BCa C7 H7BD 110.1 . . ?
C8Aa C7 H7BD 112.5 . . ?
H7BCa C7 H7AA 6.5 . . ?
C100 P3 C90 106.99(11) . . ?
N2 P2 C50 114.00(10) . . ?
N2 P2 C40 114.72(10) . . ?
N2 P2 C15 106.18(10) . . ?
C50 P2 C40 103.96(10) . . ?
C8Aa C7 H7AA 109.3 . . ?
C15 P2 C50 111.52(11) . . ?
H7BDa C7 H7AA 116.5 . . ?
H7BDa C7 H7AB 14.3 . . ?
C8Aa C7 H7AB 126.8 . . ?
C15 P2 C40 106.32(10) . . ?
N1 P1 C11 106.16(10) . . ?
N1 P1 C30 113.72(10) . . ?
N1 P1 C20 115.76(10) . . ?
C11 P1 C30 110.24(11) . . ?
C11 P1 C20 105.32(10) . . ?
C20 P1 C30 105.32(11) . . ?
O1 Mg1 Cl1 97.68(6) . . ?
O1 Mg1 N2 94.12(7) . . ?
O1 Mg1 N1 93.38(7) . . ?
O1 Mg1 C10 152.15(9) . . ?
N2 Mg1 Cl1 105.18(6) . . ?
N1 Mg1 Cl1 102.19(6) . . ?
N1 Mg1 N2 150.33(8) . . ?
C10 Mg1 Cl1 110.15(7) . . ?
C10 Mg1 N2 79.59(8) . . ?
C10 Mg1 N1 80.44(8) . . ?
N3 Mg2 Cl2 103.67(6) . . ?
N3 Mg2 N4 150.68(8) . . ?
O2 Mg2 Cl2 98.50(7) . . ?
O2 Mg2 N3 94.24(8) . . ?
O2 Mg2 N4 93.80(8) . . ?
O2 Mg2 C80 155.07(10) . . ?
N4 Mg2 Cl2 102.94(6) . . ?
C80 Mg2 Cl2 106.42(7) . . ?
C80 Mg2 N3 80.69(8) . . ?
C80 Mg2 N4 80.19(8) . . ?
C154 O4 C156 112.1(2) . . ?
C4 O1 Mg1 122.93(16) . . ?
C1 O1 Mg1 132.41(15) . . ?
C1 O1 C4 104.55(19) . . ?
P3 N3 Mg2 114.40(10) . . ?
C130 N3 P3 121.32(15) . . ?
C130 N3 Mg2 124.25(14) . . ?
C5B O2 Mg2 132.3(4) . . ?
C5B O2 C5A 43.3(5) . . ?
C5B O2 C8B 100.3(6) . . ?
C8B O2 Mg2 124.4(5) . . ?
P2 N2 Mg1 114.26(9) . . ?
C70 N2 P2 122.37(15) . . ?
C70 N2 Mg1 123.05(14) . . ?
P4 N4 Mg2 113.68(10) . . ?
C140 N4 P4 123.56(15) . . ?
C140 N4 Mg2 121.65(14) . . ?
C150 O3 C152 113.6(2) . . ?
P1 N1 Mg1 115.60(10) . . ?
C60 N1 P1 121.66(15) . . ?
H7BCa C7 H7AB 101.0 . . ?
C8Aa C7 C8B 23.4(4) . . ?
C5Aa C6 C7 109.3(3) . . ?
C5Aa C6 H6BC 109.8 . . ?
C5Aa C6 H6BD 109.8 . . ?
H6BCa C6 H6BD 108.3 . . ?
C5Aa C6 H6AA 72.4 . . ?
H6BCa C6 H6AA 133.0 . . ?
H6BDa C6 H6AA 39.0 . . ?
C5Aa C6 H6AB 130.5 . . ?
H6BDa C6 H6AB 78.2 . . ?
H6BCa C6 H6AB 31.4 . . ?
C5Aa C6 C5B 40.9(4) . . ?
C5Aa C5B O2 80.2(6) . . ?
C5Aa C5B C6 64.9(5) . . ?
C5Aa C5B C8A 108.6(7) . . ?
C5Aa C5B H5BA 169.4 . . ?
C8Aa C5B H5BA 79.8 . . ?
C8Aa C5B H5BB 156.9 . . ?
C5Aa C5B H5BB 66.3 . . ?
C8Aa C8B O2 40.4(16) . . ?
C8Aa C8B C7 76.4(19) . . ?
C8Aa C8B H8BA 85.4 . . ?
C8Aa C8B H8BB 153.6 . . ?
O2 C8Aa C7 111.7(6) . . ?
O2 C8Aa H8AA 109.3 . . ?
O2 C8Aa H8AB 109.3 . . ?
O2 C5Aa H5AA 111.8 . . ?
O2 C5Aa H5AB 111.8 . . ?
O2 C8Aa C5B 49.3(4) . . ?
C60 N1 Mg1 121.84(14) . . ?
C81 C80 Mg2 120.89(16) . . ?
C85 C80 Mg2 120.90(16) . . ?
C85 C80 C81 115.8(2) . . ?
C80 C81 P3 112.87(16) . . ?
C82 C81 P3 123.95(17) . . ?
C82 C81 C80 123.1(2) . . ?
C51 C50 P2 118.26(18) . . ?
C55 C50 P2 122.50(17) . . ?
C55 C50 C51 119.2(2) . . ?
C80 C85 P4 112.97(16) . . ?
C80 C85 C84 122.8(2) . . ?
C84 C85 P4 124.16(16) . . ?
C50 C51 H51 119.9 . . ?
C52 C51 C50 120.2(2) . . ?
C52 C51 H51 119.9 . . ?
C135 C130 N3 119.9(2) . . ?
C131 C130 N3 120.8(2) . . ?
C131 C130 C135 119.2(2) . . ?
C125 C120 P4 122.48(18) . . ?
C125 C120 C121 119.2(2) . . ?
C121 C120 P4 118.35(17) . . ?
C120 C125 H125 120.0 . . ?
C124 C125 C120 120.1(2) . . ?
C124 C125 H125 120.0 . . ?
C141 C140 N4 120.9(2) . . ?
C145 C140 N4 119.9(2) . . ?
C145 C140 C141 119.0(2) . . ?
C110 C111 H111 120.0 . . ?
C112 C111 H111 120.0 . . ?
C112 C111 C110 120.0(2) . . ?
C72 C71 C70 119.4(2) . . ?
C72 C71 C76 119.7(2) . . ?
C70 C71 C76 120.9(2) . . ?
C124 C123 H123 119.9 . . ?
C122 C123 H123 119.9 . . ?
C122 C123 C124 120.2(2) . . ?
C104 C105 H105 119.8 . . ?
C104 C105 C100 120.3(2) . . ?
C100 C105 H105 119.8 . . ?
C51 C52 H52 119.8 . . ?
C53 C52 C51 120.3(2) . . ?
C53 C52 H52 119.8 . . ?
C10 C11 P1 113.27(16) . . ?
C12 C11 P1 123.63(17) . . ?
C12 C11 C10 123.1(2) . . ?
C112 C113 H113 120.2 . . ?
C114 C113 H113 120.2 . . ?
C114 C113 C112 119.6(2) . . ?
C41 C40 P2 117.87(17) . . ?
C41 C40 C45 119.2(2) . . ?
C45 C40 P2 122.93(18) . . ?
C81 C82 H82 120.5 . . ?
C83 C82 C81 118.9(2) . . ?
C83 C82 H82 120.5 . . ?
C11 C10 Mg1 120.91(16) . . ?
C11 C10 C15 115.5(2) . . ?
C15 C10 Mg1 121.63(16) . . ?
C90 C91 H91 120.1 . . ?
C92 C91 H91 120.1 . . ?
C92 C91 C90 119.7(2) . . ?
C111 C110 P4 117.52(17) . . ?
C115 C110 P4 123.33(18) . . ?
C115 C110 C111 119.1(2) . . ?
C91 C90 P3 116.15(17) . . ?
C95 C90 P3 124.71(19) . . ?
C95 C90 C91 119.1(2) . . ?
C15 C14 H14 120.4 . . ?
C13 C14 H14 120.4 . . ?
C13 C14 C15 119.2(2) . . ?
C105 C104 H104 120.1 . . ?
C103 C104 C105 119.9(2) . . ?
C103 C104 H104 120.1 . . ?
C71 C72 H72 119.0 . . ?
C73 C72 C71 122.1(2) . . ?
C73 C72 H72 119.0 . . ?
C111 C112 H112 119.8 . . ?
C113 C112 C111 120.4(2) . . ?
C113 C112 H112 119.8 . . ?
C40 C41 H41 120.0 . . ?
C42 C41 C40 120.0(2) . . ?
C42 C41 H41 120.0 . . ?
C120 C121 H121 119.8 . . ?
C122 C121 C120 120.3(2) . . ?
C122 C121 H121 119.8 . . ?
C41 C42 H42 119.7 . . ?
C41 C42 C43 120.5(2) . . ?
C43 C42 H42 119.7 . . ?
C45 C44 H44 119.9 . . ?
C43 C44 H44 119.9 . . ?
C43 C44 C45 120.3(2) . . ?
C125 C124 H124 120.0 . . ?
C123 C124 C125 120.0(2) . . ?
C123 C124 H124 120.0 . . ?
C40 C45 H45 119.9 . . ?
C44 C45 C40 120.3(2) . . ?
C44 C45 H45 119.9 . . ?
C123 C122 H122 119.9 . . ?
C121 C122 C123 120.2(2) . . ?
C121 C122 H122 119.9 . . ?
C11 C12 H12 120.6 . . ?
C13 C12 C11 118.8(2) . . ?
C13 C12 H12 120.6 . . ?
C50 C55 H55 120.0 . . ?
C50 C55 C54 120.0(2) . . ?
C54 C55 H55 120.0 . . ?
C65 C60 N1 119.1(2) . . ?
C65 C60 C61 119.6(2) . . ?
C61 C60 N1 121.2(2) . . ?
C130 C135 C138 122.0(2) . . ?
C134 C135 C130 119.1(2) . . ?
C134 C135 C138 118.9(2) . . ?
C110 C115 H115 119.8 . . ?
C110 C115 C114 120.4(2) . . ?
C114 C115 H115 119.8 . . ?
C100 C101 H101 120.1 . . ?
C102 C101 H101 120.1 . . ?
C102 C101 C100 119.8(2) . . ?
C71 C70 N2 120.4(2) . . ?
C71 C70 C75 119.1(2) . . ?
C75 C70 N2 120.3(2) . . ?
C31 C30 P1 121.31(18) . . ?
C31 C30 C35 118.5(2) . . ?
C35 C30 P1 120.06(18) . . ?
C10 C15 P2 112.67(16) . . ?
C14 C15 P2 124.28(18) . . ?
C14 C15 C10 122.9(2) . . ?
C30 C31 H31 119.7 . . ?
C32 C31 C30 120.5(2) . . ?
C32 C31 H31 119.7 . . ?
C71 C76 H76A 109.5 . . ?
C71 C76 H76B 109.5 . . ?
C71 C76 H76C 109.5 . . ?
H76A C76 H76B 109.5 . . ?
H76A C76 H76C 109.5 . . ?
H76B C76 H76C 109.5 . . ?
C31 C32 H32 119.9 . . ?
C33 C32 C31 120.3(3) . . ?
C33 C32 H32 119.9 . . ?
C42 C43 H43 120.1 . . ?
C44 C43 C42 119.7(2) . . ?
C44 C43 H43 120.1 . . ?
C25 C20 P1 123.8(2) . . ?
C21 C20 P1 117.02(17) . . ?
C21 C20 C25 119.1(2) . . ?
C72 C73 C77 120.6(3) . . ?
C74 C73 C72 117.9(2) . . ?
C74 C73 C77 121.4(3) . . ?
C105 C100 P3 120.64(17) . . ?
C105 C100 C101 119.1(2) . . ?
C101 C100 P3 119.42(18) . . ?
C104 C103 H103 119.8 . . ?
C104 C103 C102 120.4(2) . . ?
C102 C103 H103 119.8 . . ?
C20 C25 H25 119.8 . . ?
C24 C25 C20 120.4(3) . . ?
C24 C25 H25 119.8 . . ?
C20 C21 H21 119.8 . . ?
C22 C21 C20 120.4(2) . . ?
C22 C21 H21 119.8 . . ?
H68A C68 H68B 109.5 . . ?
H68A C68 H68C 109.5 . . ?
H68B C68 H68C 109.5 . . ?
C65 C68 H68A 109.5 . . ?
C65 C68 H68B 109.5 . . ?
C65 C68 H68C 109.5 . . ?
C140 C141 C146 120.6(2) . . ?
C142 C141 C140 119.6(2) . . ?
C142 C141 C146 119.9(2) . . ?
C101 C102 H102 119.8 . . ?
C103 C102 C101 120.5(2) . . ?
C103 C102 H102 119.8 . . ?
C14 C13 C12 120.5(2) . . ?
C14 C13 H13 119.7 . . ?
C12 C13 H13 119.7 . . ?
C130 C131 C136 121.4(2) . . ?
C132 C131 C130 119.1(2) . . ?
C132 C131 C136 119.4(2) . . ?
C91 C92 H92 119.7 . . ?
C93 C92 C91 120.5(2) . . ?
C93 C92 H92 119.7 . . ?
C131 C136 H13A 109.5 . . ?
C131 C136 H13B 109.5 . . ?
C131 C136 H13C 109.5 . . ?
H13A C136 H13B 109.5 . . ?
H13A C136 H13C 109.5 . . ?
H13B C136 H13C 109.5 . . ?
C113 C114 C115 120.4(2) . . ?
C113 C114 H114 119.8 . . ?
C115 C114 H114 119.8 . . ?
C63 C64 H64 118.9 . . ?
C63 C64 C65 122.2(2) . . ?
C65 C64 H64 118.9 . . ?
C85 C84 H84 120.3 . . ?
C83 C84 C85 119.4(2) . . ?
C83 C84 H84 120.3 . . ?
C52 C53 H53 120.2 . . ?
C52 C53 C54 119.7(2) . . ?
C54 C53 H53 120.2 . . ?
C82 C83 H83 120.0 . . ?
C84 C83 C82 119.9(2) . . ?
C84 C83 H83 120.0 . . ?
C21 C22 H22 120.2 . . ?
C23 C22 C21 119.6(3) . . ?
C23 C22 H22 120.2 . . ?
C64 C63 C67 120.5(3) . . ?
C62 C63 C64 117.6(2) . . ?
C62 C63 C67 121.9(3) . . ?
C135 C138 H13D 109.5 . . ?
C135 C138 H13E 109.5 . . ?
C135 C138 H13F 109.5 . . ?
H13D C138 H13E 109.5 . . ?
H13D C138 H13F 109.5 . . ?
H13E C138 H13F 109.5 . . ?
C70 C75 C78 121.9(2) . . ?
C74 C75 C70 118.9(2) . . ?
C74 C75 C78 119.2(2) . . ?
C60 C65 C68 121.2(2) . . ?
C64 C65 C60 119.1(2) . . ?
C64 C65 C68 119.8(2) . . ?
C32 C33 H33 120.0 . . ?
C32 C33 C34 119.9(3) . . ?
C34 C33 H33 120.0 . . ?
C90 C95 H95 119.8 . . ?
C94 C95 C90 120.3(2) . . ?
C94 C95 H95 119.8 . . ?
C142 C143 C144 117.4(2) . . ?
C142 C143 C147 120.9(2) . . ?
C144 C143 C147 121.8(3) . . ?
C33 C34 H34 119.8 . . ?
C33 C34 C35 120.5(2) . . ?
C35 C34 H34 119.8 . . ?
C25 C24 H24 120.0 . . ?
C23 C24 C25 120.0(3) . . ?
C23 C24 H24 120.0 . . ?
C73 C74 C75 122.5(2) . . ?
C73 C74 H74 118.7 . . ?
C75 C74 H74 118.7 . . ?
C30 C35 H35 119.8 . . ?
C34 C35 C30 120.3(2) . . ?
C34 C35 H35 119.8 . . ?
O4 C154 H15A 109.6 . . ?
O4 C154 H15B 109.6 . . ?
O4 C154 C155 110.2(2) . . ?
H15A C154 H15B 108.1 . . ?
C155 C154 H15A 109.6 . . ?
C155 C154 H15B 109.6 . . ?
C141 C142 H142 118.9 . . ?
C143 C142 C141 122.3(2) . . ?
C143 C142 H142 118.9 . . ?
C22 C23 H23 119.7 . . ?
C24 C23 C22 120.5(2) . . ?
C24 C23 H23 119.7 . . ?
C60 C61 C66 120.7(2) . . ?
C62 C61 C60 118.7(2) . . ?
C62 C61 C66 120.7(2) . . ?
C92 C93 H93 120.1 . . ?
C94 C93 C92 119.7(2) . . ?
C94 C93 H93 120.1 . . ?
C132 C133 C134 117.4(2) . . ?
C132 C133 C137 121.6(3) . . ?
C134 C133 C137 121.0(3) . . ?
C154 C155 H15C 109.5 . . ?
C154 C155 H15D 109.5 . . ?
C154 C155 H15E 109.5 . . ?
H15C C155 H15D 109.5 . . ?
H15C C155 H15E 109.5 . . ?
H15D C155 H15E 109.5 . . ?
C140 C145 C148 121.0(2) . . ?
C144 C145 C140 119.3(2) . . ?
C144 C145 C148 119.8(2) . . ?
C55 C54 H54 119.7 . . ?
C53 C54 C55 120.5(2) . . ?
C53 C54 H54 119.7 . . ?
C95 C94 H94 119.7 . . ?
C93 C94 C95 120.5(3) . . ?
C93 C94 H94 119.7 . . ?
C143 C144 C145 122.5(2) . . ?
C143 C144 H144 118.7 . . ?
C145 C144 H144 118.7 . . ?
C75 C78 H78A 109.5 . . ?
C75 C78 H78B 109.5 . . ?
C75 C78 H78C 109.5 . . ?
H78A C78 H78B 109.5 . . ?
H78A C78 H78C 109.5 . . ?
H78B C78 H78C 109.5 . . ?
C131 C132 H132 118.7 . . ?
C133 C132 C131 122.6(3) . . ?
C133 C132 H132 118.7 . . ?
C63 C62 C61 122.8(2) . . ?
C63 C62 H62 118.6 . . ?
C61 C62 H62 118.6 . . ?
O4 C156 H15F 109.9 . . ?
O4 C156 H15G 109.9 . . ?
O4 C156 C157 109.0(2) . . ?
H15F C156 H15G 108.3 . . ?
C157 C156 H15F 109.9 . . ?
C157 C156 H15G 109.9 . . ?
C61 C66 H66A 109.5 . . ?
C61 C66 H66B 109.5 . . ?
C61 C66 H66C 109.5 . . ?
H66A C66 H66B 109.5 . . ?
H66A C66 H66C 109.5 . . ?
H66B C66 H66C 109.5 . . ?
C135 C134 H134 118.7 . . ?
C133 C134 C135 122.5(2) . . ?
C133 C134 H134 118.7 . . ?
O1 C4 H4A 110.9 . . ?
O1 C4 H4B 110.9 . . ?
O1 C4 C3 104.3(2) . . ?
H4A C4 H4B 108.9 . . ?
C3 C4 H4A 110.9 . . ?
C3 C4 H4B 110.9 . . ?
C143 C147 H14A 109.5 . . ?
C143 C147 H14B 109.5 . . ?
C143 C147 H14C 109.5 . . ?
H14A C147 H14B 109.5 . . ?
H14A C147 H14C 109.5 . . ?
H14B C147 H14C 109.5 . . ?
C63 C67 H67A 109.5 . . ?
C63 C67 H67B 109.5 . . ?
C63 C67 H67C 109.5 . . ?
H67A C67 H67B 109.5 . . ?
H67A C67 H67C 109.5 . . ?
H67B C67 H67C 109.5 . . ?
O3 C150 H15K 108.9 . . ?
O3 C150 H15L 108.9 . . ?
O3 C150 C151 113.1(3) . . ?
H15K C150 H15L 107.8 . . ?
C151 C150 H15K 108.9 . . ?
C151 C150 H15L 108.9 . . ?
C133 C137 H13G 109.5 . . ?
C133 C137 H13H 109.5 . . ?
C133 C137 H13I 109.5 . . ?
H13G C137 H13H 109.5 . . ?
H13G C137 H13I 109.5 . . ?
H13H C137 H13I 109.5 . . ?
O1 C1 H1A 110.8 . . ?
O1 C1 H1B 110.8 . . ?
O1 C1 C2 104.8(2) . . ?
H1A C1 H1B 108.9 . . ?
C2 C1 H1A 110.8 . . ?
C2 C1 H1B 110.8 . . ?
O3 C152 H15M 110.1 . . ?
O3 C152 H15N 110.1 . . ?
O3 C152 C153 108.0(2) . . ?
H15M C152 H15N 108.4 . . ?
C153 C152 H15M 110.1 . . ?
C153 C152 H15N 110.1 . . ?
C73 C77 H77A 109.5 . . ?
C73 C77 H77B 109.5 . . ?
C73 C77 H77C 109.5 . . ?
H77A C77 H77B 109.5 . . ?
H77A C77 H77C 109.5 . . ?
H77B C77 H77C 109.5 . . ?
C156 C157 H15H 109.5 . . ?
C156 C157 H15I 109.5 . . ?
C156 C157 H15J 109.5 . . ?
H15H C157 H15I 109.5 . . ?
H15H C157 H15J 109.5 . . ?
H15I C157 H15J 109.5 . . ?
C145 C148 H14D 109.5 . . ?
C145 C148 H14E 109.5 . . ?
C145 C148 H14F 109.5 . . ?
H14D C148 H14E 109.5 . . ?
H14D C148 H14F 109.5 . . ?
H14E C148 H14F 109.5 . . ?
C152 C153 H15O 109.5 . . ?
C152 C153 H15P 109.5 . . ?
C152 C153 H15Q 109.5 . . ?
H15O C153 H15P 109.5 . . ?
H15O C153 H15Q 109.5 . . ?
H15P C153 H15Q 109.5 . . ?
C141 C146 H14G 109.5 . . ?
C141 C146 H14H 109.5 . . ?
C141 C146 H14I 109.5 . . ?
H14G C146 H14H 109.5 . . ?
H14G C146 H14I 109.5 . . ?
H14H C146 H14I 109.5 . . ?
C4 C3 H3A 111.1 . . ?
C4 C3 H3B 111.1 . . ?
C4 C3 C2 103.3(2) . . ?
H3A C3 H3B 109.1 . . ?
C2 C3 H3A 111.1 . . ?
C2 C3 H3B 111.1 . . ?
C150 C151 H15R 109.5 . . ?
C150 C151 H15S 109.5 . . ?
C150 C151 H15T 109.5 . . ?
H15R C151 H15S 109.5 . . ?
H15R C151 H15T 109.5 . . ?
H15S C151 H15T 109.5 . . ?
C1 C2 C3 104.8(2) . . ?
C1 C2 H2A 110.8 . . ?
C1 C2 H2B 110.8 . . ?
C3 C2 H2A 110.8 . . ?
C3 C2 H2B 110.8 . . ?
H2A C2 H2B 108.9 . . ?
C7 C8Aa H8AA 109.3 . . ?
C7 C8Aa H8AB 109.3 . . ?
H7AA C7 H7AB 107.2 . . ?
C6 C7 H7BC 112.5 . . ?
C6 C7 H7BD 112.5 . . ?
C6 C7 H7AA 107.9 . . ?
C6 C7 H7AB 107.9 . . ?
C6 C7 C8A 96.1(3) . . ?
C6 C7 C8B 117.5(5) . . ?
C8B C7 H7BC 108.5 . . ?
C8B C7 H7BD 94.2 . . ?
C8B C7 H7AA 107.9 . . ?
C8B C7 H7AB 107.9 . . ?
C7 C6 H6BC 109.8 . . ?
C7 C6 H6BD 109.8 . . ?
C7 C6 H6AA 113.3 . . ?
C7 C8Aa C5B 86.4(5) . . ?
C7 C6 H6AB 113.3 . . ?
C7 C6 C5B 91.7(4) . . ?
H6AA C6 H6AB 110.7 . . ?
C5B C6 H6BC 82.6 . . ?
C5B C6 H6BD 149.7 . . ?
C5B C6 H6AA 113.3 . . ?
C5B C6 H6AB 113.3 . . ?
O2 C5B C6 106.7(5) . . ?
O2 C5B C8A 47.2(4) . . ?
O2 C5B H5BA 110.4 . . ?
O2 C5B H5BB 110.4 . . ?
C6 C5Aa O2 99.9(3) . . ?
C6 C5Aa H5AA 111.8 . . ?
C6 C5Aa H5AB 111.8 . . ?
C6 C5B C8A 85.4(5) . . ?
C6 C5B H5BA 110.4 . . ?
C6 C5B H5BB 110.4 . . ?
H5BA C5B H5BB 108.6 . . ?
O2 C8B H8BA 113.3 . . ?
O2 C8B H8BB 113.3 . . ?
C7 C8B O2 91.8(6) . . ?
C7 C8B H8BA 113.3 . . ?
C7 C8B H8BB 113.3 . . ?
H8BA C8B H8BB 110.7 . . ?
C5B C5Aa O2 56.4(4) . . ?
C5B C5Aa C6 74.2(5) . . ?
C5B C8Aa H8AA 158.0 . . ?
C5B C8Aa H8AB 79.7 . . ?
C5B C5Aa H5AA 168.1 . . ?
C5B C5Aa H5AB 76.2 . . ?
C8B C8Aa O2 121(2) . . ?
C8B C8Aa C7 80(2) . . ?
C8B C8Aa H8AA 29.0 . . ?
C8B C8Aa H8AB 120.4 . . ?
C8B C8Aa C5B 159(2) . . ?

loop_
_geom_bond_atom_site_label_1
_geom_bond_atom_site_label_2
_geom_bond_distance
_geom_bond_site_symmetry_2
_geom_bond_publ_flag
P4 N4 1.5944(19) . ?
P4 C85 1.805(2) . ?
P4 C120 1.804(2) . ?
P4 C110 1.823(2) . ?
C8Aa H8AA 0.9900 . ?
C8Aa H8AB 0.9900 . ?
C5Aa H5AA 0.9900 . ?
C5Aa H5AB 0.9900 . ?
C5Aa C5B 1.092(10) . ?
C8Aa C5B 1.739(11) . ?
C8Aa C8B 0.624(10) . ?
P3 N3 1.6029(19) . ?
P3 C81 1.804(2) . ?
P3 C90 1.820(2) . ?
P3 C100 1.809(2) . ?
P2 N2 1.5981(19) . ?
P2 C50 1.809(2) . ?
P2 C40 1.824(2) . ?
P2 C15 1.805(2) . ?
Cl1 Mg1 2.3807(9) . ?
P1 N1 1.5963(19) . ?
P1 C11 1.803(2) . ?
P1 C30 1.820(2) . ?
P1 C20 1.812(2) . ?
Cl2 Mg2 2.3822(10) . ?
Mg1 O1 2.0733(17) . ?
Mg1 N2 2.248(2) . ?
Mg1 N1 2.222(2) . ?
Mg1 C10 2.130(2) . ?
Mg2 N3 2.218(2) . ?
Mg2 O2 2.057(2) . ?
Mg2 N4 2.243(2) . ?
Mg2 C80 2.130(2) . ?
O4 C154 1.410(3) . ?
O4 C156 1.410(3) . ?
O1 C4 1.444(3) . ?
O1 C1 1.443(3) . ?
N3 C130 1.427(3) . ?
O2 C8A 1.285(8) . ?
O2 C5A 1.568(5) . ?
O2 C5B 1.326(7) . ?
O2 C8B 1.695(11) . ?
N2 C70 1.426(3) . ?
N4 C140 1.430(3) . ?
O3 C150 1.424(3) . ?
O3 C152 1.425(3) . ?
N1 C60 1.429(3) . ?
C80 C81 1.398(3) . ?
C80 C85 1.395(3) . ?
C81 C82 1.396(3) . ?
C50 C51 1.400(3) . ?
C50 C55 1.383(3) . ?
C85 C84 1.396(3) . ?
C51 H51 0.9500 . ?
C51 C52 1.383(3) . ?
C130 C135 1.409(3) . ?
C130 C131 1.404(3) . ?
C120 C125 1.395(3) . ?
C120 C121 1.396(3) . ?
C125 H125 0.9500 . ?
C125 C124 1.387(3) . ?
C140 C141 1.402(3) . ?
C140 C145 1.399(3) . ?
C111 H111 0.9500 . ?
C111 C110 1.397(3) . ?
C111 C112 1.389(3) . ?
C71 C72 1.395(3) . ?
C71 C70 1.404(3) . ?
C71 C76 1.502(4) . ?
C123 H123 0.9500 . ?
C123 C124 1.383(4) . ?
C123 C122 1.382(4) . ?
C105 H105 0.9500 . ?
C105 C104 1.392(3) . ?
C105 C100 1.395(3) . ?
C52 H52 0.9500 . ?
C52 C53 1.379(4) . ?
C11 C10 1.401(3) . ?
C11 C12 1.397(3) . ?
C113 H113 0.9500 . ?
C113 C112 1.387(4) . ?
C113 C114 1.380(4) . ?
C40 C41 1.395(3) . ?
C40 C45 1.396(3) . ?
C82 H82 0.9500 . ?
C82 C83 1.392(3) . ?
C10 C15 1.404(3) . ?
C91 H91 0.9500 . ?
C91 C90 1.400(3) . ?
C91 C92 1.389(3) . ?
C110 C115 1.389(3) . ?
C90 C95 1.390(3) . ?
C14 H14 0.9500 . ?
C14 C15 1.391(3) . ?
C14 C13 1.386(3) . ?
C104 H104 0.9500 . ?
C104 C103 1.379(4) . ?
C72 H72 0.9500 . ?
C72 C73 1.383(4) . ?
C112 H112 0.9500 . ?
C41 H41 0.9500 . ?
C41 C42 1.383(3) . ?
C121 H121 0.9500 . ?
C121 C122 1.378(3) . ?
C42 H42 0.9500 . ?
C42 C43 1.387(4) . ?
C44 H44 0.9500 . ?
C44 C45 1.385(3) . ?
C44 C43 1.380(4) . ?
C124 H124 0.9500 . ?
C45 H45 0.9500 . ?
C122 H122 0.9500 . ?
C12 H12 0.9500 . ?
C12 C13 1.390(3) . ?
C55 H55 0.9500 . ?
C55 C54 1.392(3) . ?
C60 C65 1.405(3) . ?
C60 C61 1.407(3) . ?
C135 C138 1.510(4) . ?
C135 C134 1.393(3) . ?
C115 H115 0.9500 . ?
C115 C114 1.390(3) . ?
C101 H101 0.9500 . ?
C101 C100 1.406(3) . ?
C101 C102 1.384(3) . ?
C70 C75 1.408(3) . ?
C30 C31 1.398(3) . ?
C30 C35 1.402(3) . ?
C31 H31 0.9500 . ?
C31 C32 1.388(4) . ?
C76 H76A 0.9800 . ?
C76 H76B 0.9800 . ?
C76 H76C 0.9800 . ?
C32 H32 0.9500 . ?
C32 C33 1.379(4) . ?
C43 H43 0.9500 . ?
C20 C25 1.393(3) . ?
C20 C21 1.392(3) . ?
C73 C74 1.376(4) . ?
C73 C77 1.513(3) . ?
C103 H103 0.9500 . ?
C103 C102 1.382(4) . ?
C25 H25 0.9500 . ?
C25 C24 1.389(4) . ?
C21 H21 0.9500 . ?
C21 C22 1.390(3) . ?
C68 H68A 0.9800 . ?
C68 H68B 0.9800 . ?
C68 H68C 0.9800 . ?
C68 C65 1.512(3) . ?
C141 C142 1.390(3) . ?
C141 C146 1.501(4) . ?
C102 H102 0.9500 . ?
C13 H13 0.9500 . ?
C131 C136 1.504(3) . ?
C131 C132 1.397(3) . ?
C92 H92 0.9500 . ?
C92 C93 1.384(4) . ?
C136 H13A 0.9800 . ?
C136 H13B 0.9800 . ?
C136 H13C 0.9800 . ?
C114 H114 0.9500 . ?
C64 H64 0.9500 . ?
C64 C63 1.388(4) . ?
C64 C65 1.390(3) . ?
C84 H84 0.9500 . ?
C84 C83 1.390(3) . ?
C53 H53 0.9500 . ?
C53 C54 1.380(4) . ?
C83 H83 0.9500 . ?
C22 H22 0.9500 . ?
C22 C23 1.387(4) . ?
C63 C62 1.381(4) . ?
C63 C67 1.517(3) . ?
C138 H13D 0.9800 . ?
C138 H13E 0.9800 . ?
C138 H13F 0.9800 . ?
C75 C74 1.397(3) . ?
C75 C78 1.507(4) . ?
C33 H33 0.9500 . ?
C33 C34 1.381(4) . ?
C95 H95 0.9500 . ?
C95 C94 1.387(4) . ?
C143 C142 1.379(4) . ?
C143 C144 1.385(4) . ?
C143 C147 1.513(4) . ?
C34 H34 0.9500 . ?
C34 C35 1.384(4) . ?
C24 H24 0.9500 . ?
C24 C23 1.373(4) . ?
C74 H74 0.9500 . ?
C35 H35 0.9500 . ?
C154 H15A 0.9900 . ?
C154 H15B 0.9900 . ?
C154 C155 1.499(4) . ?
C142 H142 0.9500 . ?
C23 H23 0.9500 . ?
C61 C62 1.390(3) . ?
C61 C66 1.504(4) . ?
C93 H93 0.9500 . ?
C93 C94 1.374(4) . ?
C133 C132 1.381(4) . ?
C133 C134 1.388(4) . ?
C133 C137 1.514(3) . ?
C155 H15C 0.9800 . ?
C155 H15D 0.9800 . ?
C155 H15E 0.9800 . ?
C145 C144 1.391(4) . ?
C145 C148 1.510(4) . ?
C54 H54 0.9500 . ?
C94 H94 0.9500 . ?
C144 H144 0.9500 . ?
C78 H78A 0.9800 . ?
C78 H78B 0.9800 . ?
C78 H78C 0.9800 . ?
C132 H132 0.9500 . ?
C62 H62 0.9500 . ?
C156 H15F 0.9900 . ?
C156 H15G 0.9900 . ?
C156 C157 1.490(4) . ?
C66 H66A 0.9800 . ?
C66 H66B 0.9800 . ?
C66 H66C 0.9800 . ?
C134 H134 0.9500 . ?
C4 H4A 0.9900 . ?
C4 H4B 0.9900 . ?
C4 C3 1.500(4) . ?
C147 H14A 0.9800 . ?
C147 H14B 0.9800 . ?
C147 H14C 0.9800 . ?
C67 H67A 0.9800 . ?
C67 H67B 0.9800 . ?
C67 H67C 0.9800 . ?
C150 H15K 0.9900 . ?
C150 H15L 0.9900 . ?
C150 C151 1.505(5) . ?
C137 H13G 0.9800 . ?
C137 H13H 0.9800 . ?
C137 H13I 0.9800 . ?
C1 H1A 0.9900 . ?
C1 H1B 0.9900 . ?
C1 C2 1.521(4) . ?
C152 H15M 0.9900 . ?
C152 H15N 0.9900 . ?
C152 C153 1.505(4) . ?
C77 H77A 0.9800 . ?
C77 H77B 0.9800 . ?
C77 H77C 0.9800 . ?
C157 H15H 0.9800 . ?
C157 H15I 0.9800 . ?
C157 H15J 0.9800 . ?
C148 H14D 0.9800 . ?
C148 H14E 0.9800 . ?
C148 H14F 0.9800 . ?
C153 H15O 0.9800 . ?
C153 H15P 0.9800 . ?
C153 H15Q 0.9800 . ?
C146 H14G 0.9800 . ?
C146 H14H 0.9800 . ?
C146 H14I 0.9800 . ?
C3 H3A 0.9900 . ?
C3 H3B 0.9900 . ?
C3 C2 1.540(5) . ?
C151 H15R 0.9800 . ?
C151 H15S 0.9800 . ?
C151 H15T 0.9800 . ?
C2 H2A 0.9900 . ?
C2 H2B 0.9900 . ?
C7 H7BC 0.9900 . ?
C7 H7BD 0.9900 . ?
C7 H7AA 0.9900 . ?
C7 H7AB 0.9900 . ?
C7 C6 1.521(5) . ?
C7 C8A 1.529(9) . ?
C7 C8B 1.551(14) . ?
C6 H6BC 0.9900 . ?
C6 H6BD 0.9900 . ?
C6 H6AA 0.9900 . ?
C6 H6AB 0.9900 . ?
C6 C5A 1.509(5) . ?
C6 C5B 1.604(8) . ?
C5B H5BA 0.9900 . ?
C5B H5BB 0.9900 . ?
C8B H8BA 0.9900 . ?
C8B H8BB 0.9900 . ?

loop_
_geom_torsion_atom_site_label_1
_geom_torsion_atom_site_label_2
_geom_torsion_atom_site_label_3
_geom_torsion_atom_site_label_4
_geom_torsion
_geom_torsion_site_symmetry_1
_geom_torsion_site_symmetry_2
_geom_torsion_site_symmetry_3
_geom_torsion_site_symmetry_4
_geom_torsion_publ_flag
Mg2 O2 C5B C5Aa -80.3(6) . . . . ?
Mg2 O2 C5B C8Aa 152.9(6) . . . . ?
Mg2 O2 C8B C8Aa -138(2) . . . . ?
C5Aa O2 C8Aa C7 -29.0(7) . . . . ?
C8Aa O2 C5Aa C6 6.2(6) . . . . ?
C5Aa O2 C8Aa C5B 35.5(5) . . . . ?
C8Aa O2 C5Aa C5B -57.2(7) . . . . ?
Mg2 O2 C8Aa C7 145.1(3) . . . . ?
Mg2 O2 C5Aa C6 -169.4(2) . . . . ?
Mg2 O2 C8Aa C5B -150.4(6) . . . . ?
Mg2 O2 C5Aa C5B 127.2(6) . . . . ?
Mg2 O2 C8Aa C8B 53(3) . . . . ?
C5B O2 C8Aa C7 -64.5(7) . . . . ?
C5B O2 C5Aa C6 63.4(6) . . . . ?
C5B O2 C8B C8Aa 24(3) . . . . ?
C5Aa O2 C8Aa C8B -121(3) . . . . ?
C8Aa O2 C5B C5Aa 126.9(6) . . . . ?
C5Aa O2 C5B C8Aa -126.9(6) . . . . ?
C5Aa O2 C8B C8Aa 66(3) . . . . ?
P4 N4 C140 C141 97.9(2) . . . . ?
P4 N4 C140 C145 -86.9(3) . . . . ?
P4 C85 C84 C83 -178.51(17) . . . . ?
P4 C120 C125 C124 -178.05(18) . . . . ?
P4 C120 C121 C122 178.32(18) . . . . ?
P4 C110 C115 C114 -178.83(18) . . . . ?
C8Aa C7 C6 C5Aa -32.0(5) . . . . ?
C5Aa C6 C5B C8Aa 113.1(6) . . . . ?
P3 N3 C130 C135 90.1(2) . . . . ?
P3 N3 C130 C131 -93.6(2) . . . . ?
P3 C81 C82 C83 176.89(17) . . . . ?
P3 C90 C95 C94 -178.7(2) . . . . ?
P2 N2 C70 C71 101.4(2) . . . . ?
P2 N2 C70 C75 -83.1(2) . . . . ?
P2 C50 C51 C52 175.01(18) . . . . ?
P2 C50 C55 C54 -175.62(19) . . . . ?
P2 C40 C41 C42 -178.93(17) . . . . ?
P2 C40 C45 C44 179.58(17) . . . . ?
P1 N1 C60 C65 88.4(2) . . . . ?
P1 N1 C60 C61 -95.2(2) . . . . ?
C5B O2 C8Aa C8B -156(3) . . . . ?
C8B O2 C5B C5Aa 119.5(7) . . . . ?
C8B O2 C8Aa C7 92(3) . . . . ?
C8B O2 C5B C8Aa -7.4(8) . . . . ?
C8B O2 C5Aa C6 -11.6(6) . . . . ?
C8B O2 C8Aa C5B 156(3) . . . . ?
C8B O2 C5Aa C5B -75.0(8) . . . . ?
P1 C11 C10 Mg1 -16.1(2) . . . . ?
P1 C11 C10 C15 179.63(16) . . . . ?
P1 C11 C12 C13 179.33(19) . . . . ?
P1 C30 C31 C32 174.9(2) . . . . ?
P1 C30 C35 C34 -174.06(18) . . . . ?
P1 C20 C25 C24 -175.9(2) . . . . ?
P1 C20 C21 C22 175.43(19) . . . . ?
Mg1 O1 C4 C3 -139.3(2) . . . . ?
Mg1 O1 C1 C2 145.92(19) . . . . ?
Mg1 N2 C70 C71 -85.4(2) . . . . ?
Mg1 N2 C70 C75 90.0(2) . . . . ?
Mg1 N1 C60 C65 -80.3(2) . . . . ?
Mg1 N1 C60 C61 96.1(2) . . . . ?
Mg1 C10 C15 P2 14.3(2) . . . . ?
Mg1 C10 C15 C14 -162.11(18) . . . . ?
Mg2 N3 C130 C135 -88.0(2) . . . . ?
Mg2 N3 C130 C131 88.3(2) . . . . ?
Mg2 O2 C5B C6 -140.2(3) . . . . ?
Mg2 O2 C8B C7 155.3(3) . . . . ?
Mg2 N4 C140 C141 -94.9(2) . . . . ?
Mg2 N4 C140 C145 80.3(2) . . . . ?
Mg2 C80 C81 P3 -15.0(2) . . . . ?
Mg2 C80 C81 C82 162.36(17) . . . . ?
Mg2 C80 C85 P4 15.6(2) . . . . ?
Mg2 C80 C85 C84 -161.24(17) . . . . ?
O1 C4 C3 C2 -31.5(3) . . . . ?
O1 C1 C2 C3 17.3(3) . . . . ?
N3 P3 C81 C80 -1.44(19) . . . . ?
N3 P3 C81 C82 -178.77(18) . . . . ?
N3 P3 C90 C91 61.78(19) . . . . ?
N3 P3 C90 C95 -118.9(2) . . . . ?
N3 P3 C100 C105 -108.1(2) . . . . ?
N3 P3 C100 C101 61.5(2) . . . . ?
N3 C130 C135 C138 -1.8(3) . . . . ?
N3 C130 C135 C134 178.0(2) . . . . ?
N3 C130 C131 C136 2.1(3) . . . . ?
N3 C130 C131 C132 -177.7(2) . . . . ?
O2 C8Aa C5B C5Aa -56.3(6) . . . . ?
O2 C5Aa C5B C8Aa 38.3(4) . . . . ?
N2 P2 C50 C51 -58.4(2) . . . . ?
N2 P2 C50 C55 118.6(2) . . . . ?
N2 P2 C40 C41 -43.6(2) . . . . ?
N2 P2 C40 C45 138.68(18) . . . . ?
N2 P2 C15 C10 4.47(19) . . . . ?
N2 P2 C15 C14 -179.2(2) . . . . ?
N2 C70 C75 C74 -177.1(2) . . . . ?
N2 C70 C75 C78 2.1(3) . . . . ?
N4 P4 C85 C80 2.86(19) . . . . ?
N4 P4 C85 C84 179.63(19) . . . . ?
N4 P4 C120 C125 116.01(19) . . . . ?
N4 P4 C120 C121 -62.3(2) . . . . ?
N4 P4 C110 C111 -40.0(2) . . . . ?
N4 P4 C110 C115 141.25(19) . . . . ?
N4 C140 C141 C142 175.3(2) . . . . ?
N4 C140 C141 C146 -4.9(4) . . . . ?
N4 C140 C145 C144 -175.3(2) . . . . ?
N4 C140 C145 C148 4.0(4) . . . . ?
N1 P1 C11 C10 2.0(2) . . . . ?
N1 P1 C11 C12 -175.7(2) . . . . ?
N1 P1 C30 C31 -119.4(2) . . . . ?
N1 P1 C30 C35 55.8(2) . . . . ?
N1 P1 C20 C25 -119.0(2) . . . . ?
N1 P1 C20 C21 63.4(2) . . . . ?
N1 C60 C65 C68 0.0(3) . . . . ?
N1 C60 C65 C64 -179.2(2) . . . . ?
N1 C60 C61 C62 -180.0(2) . . . . ?
N1 C60 C61 C66 0.9(3) . . . . ?
C80 C81 C82 C83 -0.2(3) . . . . ?
C80 C85 C84 C83 -2.0(3) . . . . ?
C81 P3 N3 Mg2 15.73(13) . . . . ?
C81 P3 N3 C130 -162.53(17) . . . . ?
C81 P3 C90 C91 -55.47(19) . . . . ?
C81 P3 C90 C95 123.9(2) . . . . ?
C81 P3 C100 C105 10.5(2) . . . . ?
C81 P3 C100 C101 -179.91(18) . . . . ?
C81 C80 C85 P4 178.26(16) . . . . ?
C81 C80 C85 C84 1.4(3) . . . . ?
C81 C82 C83 C84 -0.4(3) . . . . ?
C50 P2 N2 Mg1 -142.54(10) . . . . ?
C50 P2 N2 C70 31.2(2) . . . . ?
C50 P2 C40 C41 -168.72(17) . . . . ?
C50 P2 C40 C45 13.5(2) . . . . ?
C50 P2 C15 C10 129.19(17) . . . . ?
C50 P2 C15 C14 -54.5(2) . . . . ?
C50 C51 C52 C53 1.0(4) . . . . ?
C50 C55 C54 C53 0.5(4) . . . . ?
C85 P4 N4 Mg2 -18.12(13) . . . . ?
C85 P4 N4 C140 149.98(18) . . . . ?
C85 P4 C120 C125 -4.3(2) . . . . ?
C85 P4 C120 C121 177.30(17) . . . . ?
C85 P4 C110 C111 77.90(19) . . . . ?
C85 P4 C110 C115 -100.8(2) . . . . ?
C85 C80 C81 P3 -177.67(16) . . . . ?
C85 C80 C81 C82 -0.3(3) . . . . ?
C85 C84 C83 C82 1.5(3) . . . . ?
C51 C50 C55 C54 1.3(4) . . . . ?
C51 C52 C53 C54 0.8(4) . . . . ?
C130 C135 C134 C133 -0.9(4) . . . . ?
C130 C131 C132 C133 0.3(4) . . . . ?
C120 P4 N4 Mg2 -140.88(10) . . . . ?
C120 P4 N4 C140 27.2(2) . . . . ?
C120 P4 C85 C80 127.41(17) . . . . ?
C120 P4 C85 C84 -55.8(2) . . . . ?
C120 P4 C110 C111 -164.75(17) . . . . ?
C120 P4 C110 C115 16.5(2) . . . . ?
C120 C125 C124 C123 -0.3(4) . . . . ?
C120 C121 C122 C123 -0.1(4) . . . . ?
C125 C120 C121 C122 -0.1(3) . . . . ?
C140 C141 C142 C143 -0.1(4) . . . . ?
C140 C145 C144 C143 0.1(4) . . . . ?
C111 C110 C115 C114 2.5(3) . . . . ?
C71 C72 C73 C74 0.1(4) . . . . ?
C71 C72 C73 C77 -177.7(2) . . . . ?
C71 C70 C75 C74 -1.6(3) . . . . ?
C71 C70 C75 C78 177.6(2) . . . . ?
C105 C104 C103 C102 2.4(4) . . . . ?
C52 C53 C54 C55 -1.5(4) . . . . ?
C11 P1 N1 Mg1 11.53(14) . . . . ?
C11 P1 N1 C60 -157.80(18) . . . . ?
C11 P1 C30 C31 -0.3(2) . . . . ?
C11 P1 C30 C35 174.87(18) . . . . ?
C11 P1 C20 C25 124.1(2) . . . . ?
C11 P1 C20 C21 -53.5(2) . . . . ?
C11 C10 C15 P2 178.43(17) . . . . ?
C11 C10 C15 C14 2.1(3) . . . . ?
C11 C12 C13 C14 -0.3(4) . . . . ?
C40 P2 N2 Mg1 97.75(12) . . . . ?
C40 P2 N2 C70 -88.5(2) . . . . ?
C40 P2 C50 C51 67.26(19) . . . . ?
C40 P2 C50 C55 -115.8(2) . . . . ?
C40 P2 C15 C10 -118.13(17) . . . . ?
C40 P2 C15 C14 58.2(2) . . . . ?
C40 C41 C42 C43 -0.3(4) . . . . ?
C10 C11 C12 C13 1.8(4) . . . . ?
C91 C90 C95 C94 0.6(4) . . . . ?
C91 C92 C93 C94 1.0(4) . . . . ?
C110 P4 N4 Mg2 99.98(12) . . . . ?
C110 P4 N4 C140 -91.9(2) . . . . ?
C110 P4 C85 C80 -120.15(17) . . . . ?
C110 P4 C85 C84 56.6(2) . . . . ?
C110 P4 C120 C125 -118.83(19) . . . . ?
C110 P4 C120 C121 62.8(2) . . . . ?
C110 C111 C112 C113 0.1(4) . . . . ?
C110 C115 C114 C113 -1.0(4) . . . . ?
C90 P3 N3 Mg2 -100.93(12) . . . . ?
C90 P3 N3 C130 80.8(2) . . . . ?
C90 P3 C81 C80 121.55(17) . . . . ?
C90 P3 C81 C82 -55.8(2) . . . . ?
C90 P3 C100 C105 124.99(19) . . . . ?
C90 P3 C100 C101 -65.4(2) . . . . ?
C90 C91 C92 C93 0.3(4) . . . . ?
C90 C95 C94 C93 0.7(4) . . . . ?
C104 C105 C100 P3 169.09(19) . . . . ?
C104 C105 C100 C101 -0.5(4) . . . . ?
C104 C103 C102 C101 -2.1(4) . . . . ?
C72 C71 C70 N2 177.7(2) . . . . ?
C72 C71 C70 C75 2.2(3) . . . . ?
C72 C73 C74 C75 0.5(4) . . . . ?
C112 C111 C110 P4 179.21(18) . . . . ?
C112 C111 C110 C115 -2.0(3) . . . . ?
C112 C113 C114 C115 -0.9(4) . . . . ?
C41 C40 C45 C44 1.9(3) . . . . ?
C41 C42 C43 C44 1.0(4) . . . . ?
C121 C120 C125 C124 0.3(3) . . . . ?
C124 C123 C122 C121 0.2(4) . . . . ?
C45 C40 C41 C42 -1.1(3) . . . . ?
C45 C44 C43 C42 -0.2(4) . . . . ?
C122 C123 C124 C125 0.0(4) . . . . ?
C12 C11 C10 Mg1 161.70(19) . . . . ?
C12 C11 C10 C15 -2.6(3) . . . . ?
C55 C50 C51 C52 -2.0(3) . . . . ?
C60 C61 C62 C63 0.2(4) . . . . ?
C135 C130 C131 C136 178.4(2) . . . . ?
C135 C130 C131 C132 -1.4(3) . . . . ?
C70 C71 C72 C73 -1.5(4) . . . . ?
C70 C75 C74 C73 0.2(4) . . . . ?
C30 P1 N1 Mg1 132.91(11) . . . . ?
C30 P1 N1 C60 -36.4(2) . . . . ?
C30 P1 C11 C10 -121.57(17) . . . . ?
C30 P1 C11 C12 60.7(2) . . . . ?
C30 P1 C20 C25 7.5(2) . . . . ?
C30 P1 C20 C21 -170.07(18) . . . . ?
C30 C31 C32 C33 -1.0(4) . . . . ?
C15 P2 N2 Mg1 -19.36(13) . . . . ?
C15 P2 N2 C70 154.35(18) . . . . ?
C15 P2 C50 C51 -178.58(17) . . . . ?
C15 P2 C50 C55 -1.7(2) . . . . ?
C15 P2 C40 C41 73.47(19) . . . . ?
C15 P2 C40 C45 -104.3(2) . . . . ?
C15 C14 C13 C12 -0.2(4) . . . . ?
C31 C30 C35 C34 1.3(4) . . . . ?
C31 C32 C33 C34 1.5(4) . . . . ?
C76 C71 C72 C73 177.4(2) . . . . ?
C76 C71 C70 N2 -1.2(3) . . . . ?
C76 C71 C70 C75 -176.7(2) . . . . ?
C32 C33 C34 C35 -0.6(4) . . . . ?
C43 C44 C45 C40 -1.2(4) . . . . ?
C20 P1 N1 Mg1 -104.91(12) . . . . ?
C20 P1 N1 C60 85.8(2) . . . . ?
C20 P1 C11 C10 125.29(18) . . . . ?
C20 P1 C11 C12 -52.5(2) . . . . ?
C20 P1 C30 C31 112.8(2) . . . . ?
C20 P1 C30 C35 -72.0(2) . . . . ?
C20 C25 C24 C23 0.6(4) . . . . ?
C20 C21 C22 C23 0.7(4) . . . . ?
C100 P3 N3 Mg2 136.74(11) . . . . ?
C100 P3 N3 C130 -41.5(2) . . . . ?
C100 P3 C81 C80 -123.03(17) . . . . ?
C100 P3 C81 C82 59.6(2) . . . . ?
C100 P3 C90 C91 -173.42(17) . . . . ?
C100 P3 C90 C95 5.9(2) . . . . ?
C100 C105 C104 C103 -1.1(4) . . . . ?
C100 C101 C102 C103 0.5(4) . . . . ?
C25 C20 C21 C22 -2.3(4) . . . . ?
C25 C24 C23 C22 -2.2(4) . . . . ?
C21 C20 C25 C24 1.7(4) . . . . ?
C21 C22 C23 C24 1.6(4) . . . . ?
C141 C140 C145 C144 0.0(4) . . . . ?
C141 C140 C145 C148 179.3(2) . . . . ?
C102 C101 C100 P3 -168.93(19) . . . . ?
C102 C101 C100 C105 0.8(4) . . . . ?
C13 C14 C15 P2 -176.67(19) . . . . ?
C13 C14 C15 C10 -0.7(4) . . . . ?
C131 C130 C135 C138 -178.1(2) . . . . ?
C131 C130 C135 C134 1.7(3) . . . . ?
C92 C91 C90 P3 178.27(18) . . . . ?
C92 C91 C90 C95 -1.1(3) . . . . ?
C92 C93 C94 C95 -1.5(4) . . . . ?
C136 C131 C132 C133 -179.5(2) . . . . ?
C114 C113 C112 C111 1.3(4) . . . . ?
C64 C63 C62 C61 2.3(4) . . . . ?
C63 C64 C65 C60 -1.7(4) . . . . ?
C63 C64 C65 C68 179.0(2) . . . . ?
C138 C135 C134 C133 178.9(2) . . . . ?
C65 C60 C61 C62 -3.6(3) . . . . ?
C65 C60 C61 C66 177.2(2) . . . . ?
C65 C64 C63 C62 -1.6(4) . . . . ?
C65 C64 C63 C67 176.7(2) . . . . ?
C33 C34 C35 C30 -0.8(4) . . . . ?
C35 C30 C31 C32 -0.4(4) . . . . ?
C154 O4 C156 C157 -175.9(2) . . . . ?
C142 C143 C144 C145 -0.2(4) . . . . ?
C61 C60 C65 C68 -176.4(2) . . . . ?
C61 C60 C65 C64 4.3(3) . . . . ?
C145 C140 C141 C142 0.0(4) . . . . ?
C145 C140 C141 C146 179.8(3) . . . . ?
C144 C143 C142 C141 0.2(4) . . . . ?
C78 C75 C74 C73 -179.0(2) . . . . ?
C132 C133 C134 C135 -0.2(4) . . . . ?
C156 O4 C154 C155 -168.6(2) . . . . ?
C66 C61 C62 C63 179.4(2) . . . . ?
C8Aa C7 C6 C5B 5.7(5) . . . . ?
O2 C8Aa C5B C6 -117.8(6) . . . . ?
O2 C5Aa C5B C6 113.7(4) . . . . ?
C7 C8Aa C5B O2 122.8(6) . . . . ?
C7 C8Aa C5B C6 5.0(5) . . . . ?
C6 C5Aa C5B O2 -113.7(4) . . . . ?
C8Aa O2 C5B C6 66.9(7) . . . . ?
C5Aa O2 C5B C6 -59.9(6) . . . . ?
C134 C133 C132 C131 0.5(4) . . . . ?
C4 O1 C1 C2 -37.8(3) . . . . ?
C4 C3 C2 C1 8.5(3) . . . . ?
C147 C143 C142 C141 -179.1(2) . . . . ?
C147 C143 C144 C145 179.1(3) . . . . ?
C67 C63 C62 C61 -175.9(2) . . . . ?
C150 O3 C152 C153 -172.3(3) . . . . ?
C137 C133 C132 C131 179.1(3) . . . . ?
C137 C133 C134 C135 -178.9(2) . . . . ?
C1 O1 C4 C3 44.0(3) . . . . ?
C152 O3 C150 C151 -70.1(3) . . . . ?
C77 C73 C74 C75 178.3(2) . . . . ?
C5Aa C6 C5B O2 70.4(6) . . . . ?
C148 C145 C144 C143 -179.2(3) . . . . ?
C146 C141 C142 C143 -179.9(3) . . . . ?
C6 C7 C8B C8Aa -25(2) . . . . ?
C7 C8Aa C5B C5Aa 66.5(7) . . . . ?
C6 C7 C8Aa O2 37.9(6) . . . . ?
C6 C7 C8Aa C5B -5.3(5) . . . . ?
C6 C7 C8Aa C8B 157.9(19) . . . . ?
C8B C7 C8Aa O2 -120(2) . . . . ?
C8B C7 C8Aa C5B -163(2) . . . . ?
C8B C7 C6 C5Aa -22.4(7) . . . . ?
C7 C6 C5Aa O2 18.4(4) . . . . ?
C7 C6 C5Aa C5B 69.1(6) . . . . ?
C7 C6 C5B C5Aa -118.1(5) . . . . ?
C7 C6 C5B C8Aa -5.0(5) . . . . ?
C7 C6 C5B O2 -47.7(7) . . . . ?
C5B C6 C5Aa O2 -50.7(5) . . . . ?
C6 C5Aa C5B C8Aa -75.4(5) . . . . ?
C8B C8Aa C5B O2 71(6) . . . . ?
C8B C8Aa C5B C6 -46(6) . . . . ?
O2 C8Aa C8B C7 109.5(17) . . . . ?
C7 C8Aa C8B O2 -109.5(17) . . . . ?
C8Aa O2 C8B C7 -66(2) . . . . ?
C5Aa O2 C8B C7 0.1(8) . . . . ?
C5B C8Aa C8B O2 -57(5) . . . . ?
C5B C8Aa C8B C7 52(6) . . . . ?
C8Aa C7 C8B O2 37.6(15) . . . . ?
C6 C7 C8B O2 12.7(8) . . . . ?
C5B O2 C8B C7 -42.3(7) . . . . ?
C8B C8Aa C5B C5Aa 15(6) . . . . ?
C8B O2 C5B C6 59.5(8) . . . . ?
C8B C7 C6 C5B 15.4(7) . . . . ?
